data_7721101
loop_
_publ_author_name
'Zhang, Junhao'
'Shi, Youpeng'
'Wu, Yuchen'
'Yang, Fengyu'
'Jing, Xu'
'Duan, Chunying'

_publ_section_title
;
 A Dye-loaded Fe4L4 Cage for Efficient Photocatalytic C(sp3)-H Activation
;
_journal_name_full 'Dalton Transactions'
_journal_paper_doi 10.1039/D6DT00729E
_journal_year 2026
_chemical_formula_moiety 'C216 H156 Fe4 N52 O12, 4(ClO4), 4[ClO4], 17.5[C3H7NO], 20[C4H10O]'
_chemical_formula_sum 'C348.5 H478.5 Cl8 Fe4 N69.5 O81.5'
_chemical_formula_weight 7452.48
_chemical_name_systematic cage
_space_group_crystal_system monoclinic
_space_group_IT_number 15
_space_group_name_Hall '-C 2yc'
_space_group_name_H-M_alt 'C 1 2/c 1'
_atom_sites_solution_hydrogens geom
_atom_sites_solution_primary direct
_audit_creation_date 2026-05-22
_audit_creation_method
;
Olex2 1.5
(compiled 2026.03.20 svn.r2bc28608 for OlexSys, GUI svn.r7530)
;
_audit_update_record
;
2026-05-24 deposited with the CCDC.	2026-06-03 downloaded from the CCDC.
;
_cell_angle_alpha 90
_cell_angle_beta 125.4658(13)
_cell_angle_gamma 90
_cell_formula_units_Z 8
_cell_length_a 61.956(3)
_cell_length_b 43.506(2)
_cell_length_c 46.899(4)
_cell_measurement_reflns_used 9949
_cell_measurement_temperature 150.00
_cell_measurement_theta_max 40.82
_cell_measurement_theta_min 3.67
_cell_volume 102960(11)
_computing_cell_refinement 'SAINT V8.40B (?, 2016)'
_computing_data_reduction 'SAINT V8.40B (?, 2016)'
_computing_molecular_graphics 'Olex2 1.5 (Dolomanov et al., 2009)'
_computing_publication_material 'Olex2 1.5 (Dolomanov et al., 2009)'
_computing_structure_refinement 'SHELXL 2019/3 (Sheldrick, 2015)'
_computing_structure_solution 'SHELXS  (Sheldrick, 2008)'
_diffrn_ambient_temperature 150.00
_diffrn_measured_fraction_theta_full 0.989
_diffrn_measured_fraction_theta_max 0.989
_diffrn_measurement_device_type 'Bruker APEX-II CCD'
_diffrn_measurement_method '\f and \w scans'
_diffrn_radiation_type GaK\a
_diffrn_radiation_wavelength 1.34139
_diffrn_reflns_av_R_equivalents 0.1514
_diffrn_reflns_av_unetI/netI 0.0418
_diffrn_reflns_Laue_measured_fraction_full 0.989
_diffrn_reflns_Laue_measured_fraction_max 0.989
_diffrn_reflns_limit_h_max 73
_diffrn_reflns_limit_h_min -73
_diffrn_reflns_limit_k_max 51
_diffrn_reflns_limit_k_min -51
_diffrn_reflns_limit_l_max 55
_diffrn_reflns_limit_l_min -54
_diffrn_reflns_number 540417
_diffrn_reflns_point_group_measured_fraction_full 0.989
_diffrn_reflns_point_group_measured_fraction_max 0.989
_diffrn_reflns_theta_full 52.982
_diffrn_reflns_theta_max 52.982
_diffrn_reflns_theta_min 1.166
_diffrn_source_current 3.57
_diffrn_source_power 0.2492217
_diffrn_source_voltage 69.81
_diffrn_standards_number 0
_exptl_absorpt_coefficient_mu 1.222
_exptl_absorpt_correction_T_max 0.7506
_exptl_absorpt_correction_T_min 0.5432
_exptl_absorpt_correction_type multi-scan
_exptl_absorpt_process_details
;
SADABS-2016/2 (Bruker,2016/2) was used for absorption correction.
wR2(int) was 0.1394 before and 0.0996 after correction.
The Ratio of minimum to maximum transmission is 0.7237.
The \l/2 correction factor is Not present.
;
_exptl_crystal_colour 'clear reddish violet'
_exptl_crystal_colour_lustre clear
_exptl_crystal_colour_modifier reddish
_exptl_crystal_colour_primary violet
_exptl_crystal_density_diffrn 0.962
_exptl_crystal_description block
_exptl_crystal_F_000 31584
_exptl_crystal_size_max 0.12
_exptl_crystal_size_mid 0.12
_exptl_crystal_size_min 0.12
_refine_diff_density_max 0.316
_refine_diff_density_min -0.368
_refine_diff_density_rms 0.053
_refine_ls_extinction_method none
_refine_ls_goodness_of_fit_ref 1.061
_refine_ls_hydrogen_treatment constr
_refine_ls_matrix_type full
_refine_ls_number_parameters 2719
_refine_ls_number_reflns 89997
_refine_ls_number_restraints 4594
_refine_ls_restrained_S_all 1.038
_refine_ls_R_factor_all 0.1640
_refine_ls_R_factor_gt 0.1256
_refine_ls_shift/su_max 0.001
_refine_ls_shift/su_mean 0.000
_refine_ls_structure_factor_coef Fsqd
_refine_ls_weighting_details 'w=1/[\s^2^(Fo^2^)+(0.0100P)^2^+350.0000P] where P=(Fo^2^+2Fc^2^)/3'
_refine_ls_weighting_scheme calc
_refine_ls_wR_factor_gt 0.2262
_refine_ls_wR_factor_ref 0.2436
_reflns_Friedel_coverage 0.000
_reflns_number_gt 52597
_reflns_number_total 89997
_reflns_threshold_expression 'I > 2\s(I)'
_cod_data_source_file d6dt00729e2.cif
_cod_data_source_block 3
_cod_original_cell_volume 102957(10)
_cod_original_sg_symbol_H-M C2/c
_cod_original_formula_sum 'C348.50 H478.50 Cl8 Fe4 N69.50 O81.50'
_cod_database_code 7721101
_shelx_shelxl_version_number 2019/3
_shelx_space_group_comment
;
The symmetry employed for this shelxl refinement is uniquely defined
by the following loop, which should always be used as a source of
symmetry information in preference to the above space-group names.
They are only intended as comments.
;
_shelx_estimated_absorpt_t_max 0.867
_shelx_estimated_absorpt_t_min 0.867
_olex2_refinement_description
;
1. Rigid bond restraints
 N18, N20, N18, C117, N76, C212, N98, C273, N246, C175, C40, C77, C87, C148,
 C221, C341, C240, C330, C266, C317, C293, C309
 with sigma for 1-2 distances of 0.02 and sigma for 1-3 distances of 0.01
 N19, C78, N26, C266, N37, C258, N72, C241, N91, C141, N147, C317, C58, C86,
 C73, C194, C187, C316, C211, C302, C211, C305, C242, C247, C331, C333
 with sigma for 1-2 distances of 0.002 and sigma for 1-3 distances of 0.001
 N69, N72, C145, C302, C215, C353, C221, C341
 with sigma for 1-2 distances of 0.0002 and sigma for 1-3 distances of 0.0001
2. Uiso/Uaniso restraints and constraints
C28 \\sim C34 \\sim C40 \\sim C42 \\sim C43 \\sim C44 \\sim C45 \\sim C49 \\sim
C50 \\sim C51 \\sim C52 \\sim C53 \\sim C58 \\sim C59 \\sim C64 \\sim C2 \\sim
C68 \\sim C73 \\sim C74 \\sim C75 \\sim C77 \\sim C78 \\sim C79 \\sim C81 \\sim
C82 \\sim C83 \\sim C84 \\sim C86 \\sim C87 \\sim C88 \\sim C89 \\sim C90 \\sim
C93 \\sim C95 \\sim C1 \\sim C99 \\sim C100 \\sim C101 \\sim C102 \\sim C103
\\sim C104 \\sim C105 \\sim C107 \\sim C108 \\sim C109 \\sim C110 \\sim C111
\\sim C112 \\sim C113 \\sim C114 \\sim C117 \\sim C120 \\sim C121 \\sim C122
\\sim C123 \\sim C124 \\sim C125 \\sim C126 \\sim C127 \\sim C128 \\sim C129
\\sim C131 \\sim C133 \\sim C134 \\sim C135 \\sim C136 \\sim C137 \\sim C140
\\sim C141 \\sim C143 \\sim C144 \\sim C145 \\sim C148 \\sim C150 \\sim C151
\\sim C152 \\sim C154 \\sim C155 \\sim C156 \\sim C158 \\sim C160 \\sim C161
\\sim C162 \\sim C163 \\sim C164 \\sim C166 \\sim C170 \\sim C171 \\sim C173
\\sim C174 \\sim C175 \\sim C177 \\sim C178 \\sim C179 \\sim C181 \\sim C184
\\sim C186 \\sim C187 \\sim C188 \\sim C189 \\sim C192 \\sim C193 \\sim C194
\\sim C195 \\sim C196 \\sim C197 \\sim C200 \\sim C201 \\sim C202 \\sim C203
\\sim C204 \\sim C205 \\sim C206 \\sim C208 \\sim C209 \\sim C211 \\sim C212
\\sim C213 \\sim C214 \\sim C215 \\sim C217 \\sim C218 \\sim C221 \\sim C222
\\sim C223 \\sim C225 \\sim C231 \\sim C233 \\sim C234 \\sim C235 \\sim C236
\\sim C237 \\sim C238 \\sim C240 \\sim C241 \\sim C242 \\sim C243 \\sim C244
\\sim C245 \\sim C247 \\sim C248 \\sim C250 \\sim C251 \\sim C252 \\sim C253
\\sim C254 \\sim C255 \\sim C256 \\sim C257 \\sim C258 \\sim C259 \\sim C260
\\sim C261 \\sim C263 \\sim C264 \\sim C266 \\sim C268 \\sim C269 \\sim C270
\\sim C273 \\sim C275 \\sim C276 \\sim C277 \\sim C278 \\sim C279 \\sim C283
\\sim C286 \\sim C289 \\sim C291 \\sim C292 \\sim C293 \\sim C294 \\sim C295
\\sim C296 \\sim C297 \\sim C298 \\sim C299 \\sim C300 \\sim C301 \\sim C302
\\sim C304 \\sim C305 \\sim C306 \\sim C307 \\sim C308 \\sim C309 \\sim C310
\\sim C314 \\sim C315 \\sim C316 \\sim C317 \\sim C329 \\sim C365 \\sim C372
\\sim C216 \\sim C318 \\sim C319 \\sim C323 \\sim C324 \\sim C325 \\sim C326
\\sim C328 \\sim C330 \\sim C331 \\sim C333 \\sim C335 \\sim C338 \\sim C341
\\sim C344 \\sim C345 \\sim C348 \\sim C349 \\sim C351 \\sim C353 \\sim C358
\\sim C363: within 3.8A with sigma of 0.1 and sigma for terminal atoms of 0.2
within 3.8A
Uanis(C365) \\sim Ueq: with sigma of 0.01 and sigma for terminal atoms of 0.02
3. Others
 Fixed U11: C349(0.143677)
 Fixed U12: C349(-0.017097)
 Fixed U13: C349(-0.037695)
 Fixed U22: C349(0.242)
 Fixed U23: C349(0.024)
 Fixed U33: C349(0.096)
4.a Aromatic/amide H refined with riding coordinates:
 N9(H9), N11(H11), N18(H18), C28(H28), C34(H34), C40(H40), C42(H42), C43(H43),
 C44(H44), N55(H55), N60(H60), N69(H69), C74(H74), C75(H75), N76(H76), C79(H79),
  N80(H80), C81(H81), C82(H82), C84(H84), C86(H86), C88(H88), N92(H92),
 C93(H93), C95(H95), C1(H1), N97(H97), C101(H101), C104(H104), C105(H105),
 C107(H107), C110(H110), C111(H111), C112(H112), C113(H113), C114(H114),
 N115(H115), C120(H120), C121(H121), C123(H123), C128(H128), C129(H129),
 C135(H135), C136(H136), C137(H137), C140(H140), C141(H141), C143(H143),
 C144(H144), C145(H145), C148(H148), C150(H150), C151(H151), C152(H152),
 C154(H154), C155(H155), C156(H156), C158(H158), C160(H160), C162(H162),
 C164(H164), C166(H166), C170(H170), C173(H173), C174(H174), C175(H175),
 C177(H177), C181(H181), C184(H184), C188(H188), C189(H189), C192(H192),
 C194(H194), C195(H195), C196(H196), N198(H198), C201(H201), C202(H202),
 C204(H204), C205(H205), C206(H206), C208(H208), C214(H214), C217(H217),
 C218(H218), C222(H222), C223(H223), C225(H225), C233(H233), C235(H235),
 C238(H238), C241(H241), C244(H244), C245(H245), C247(H247), C248(H248),
 C250(H250), C251(H251), C254(H254), C255(H255), C257(H257), C258(H258),
 C259(H259), C260(H260), C261(H261), C264(H264), C268(H268), C269(H269),
 C275(H275), C276(H276), C278(H278), C279(H279), C286(H286), C289(H289),
 C291(H291), C292(H292), C293(H293), C294(H294), C295(H295), C296(H296),
 C298(H298), C300(H300), C301(H301), C302(H302), C304(H304), C305(H305),
 C306(H306), C307(H307), C308(H308), C309(H309), C310(H310), C315(H315),
 C316(H316), C329(H329), C365(H365), C372(H372), C216(H216), C318(H318),
 C319(H319), C324(H324), C325(H325), C326(H326), C330(H330), C331(H331),
 C333(H333), C335(H335), C338(H338), C341(H341), C344(H344), C345(H345),
 C348(H348), C349(H349), C351(H351), C353(H353), C358(H358), C363(H363)
4.b Fitted hexagon refined as free rotating group:
 C317(C329,C365,C372,C216,N147)
;
_smtbx_masks_special_details
;
A solvent mask was calculated and 13859 electrons were 
found in a volume of 74173\%A^3^ in 1 void per unit cell. 
This is consistent with the presence of 
8[ClO4], 12.5[C3H7NO], 20[C4H10O] per Formula Unit 
which account for 13856 electrons 
per unit cell.
;
_smtbx_masks_void_probe_radius 1.0
_smtbx_masks_void_truncation_radius 1.0
_olex2_submission_original_sample_id 20250924
_olex2_submission_special_instructions 'No special instructions were received'

loop_
_space_group_symop_operation_xyz
'x, y, z'
'-x, y, -z+1/2'
'x+1/2, y+1/2, z'
'-x+1/2, y+1/2, -z+1/2'
'-x, -y, -z'
'x, -y, z-1/2'
'-x+1/2, -y+1/2, -z'
'x+1/2, -y+1/2, z-1/2'

loop_
_atom_site_label
_atom_site_type_symbol
_atom_site_fract_x
_atom_site_fract_y
_atom_site_fract_z
_atom_site_U_iso_or_equiv
_atom_site_adp_type
_atom_site_occupancy
_atom_site_site_symmetry_order
_atom_site_calc_flag
_atom_site_refinement_flags_posn
_atom_site_refinement_flags_adp
_atom_site_refinement_flags_occupancy
_atom_site_disorder_assembly
_atom_site_disorder_group
Fe1 Fe 0.07577(2) 0.33138(2) 0.07599(2) 0.0892(2) Uani 1 1 d . . . . .
Fe2 Fe 0.36302(2) -0.03459(2) 0.17108(2) 0.0903(2) Uani 1 1 d . . . . .
Fe3 Fe 0.19930(2) -0.04372(2) 0.49819(2) 0.1019(3) Uani 1 1 d . . . . .
Fe4 Fe 0.49008(2) 0.33372(2) 0.60669(2) 0.1091(3) Uani 1 1 d . . . . .
N7 N 0.33948(9) -0.06889(9) 0.14247(11) 0.0895(12) Uani 1 1 d . . . . .
N8 N 0.30010(10) 0.03841(12) 0.53312(13) 0.1056(15) Uani 1 1 d . . . . .
N9 N 0.31405(9) 0.03990(11) 0.51734(12) 0.1010(14) Uani 1 1 d . . . . .
H9 H 0.310765 0.026648 0.501095 0.121 Uiso 1 1 calc R U . . .
O10 O 0.20690(8) 0.35091(9) 0.31189(9) 0.1122(12) Uani 1 1 d . . . . .
N11 N 0.36206(9) -0.01947(11) 0.33122(10) 0.0984(13) Uani 1 1 d . . . . .
H11 H 0.373852 -0.004956 0.337139 0.118 Uiso 1 1 calc R U . . .
O15 O 0.34043(9) 0.08035(10) 0.55404(11) 0.1269(15) Uani 1 1 d . . . . .
N16 N 0.17600(11) -0.01062(12) 0.46649(13) 0.1101(15) Uani 1 1 d . . . . .
N17 N 0.10240(8) 0.34856(10) 0.12127(11) 0.0871(11) Uani 1 1 d . . . . .
N18 N 0.17134(9) 0.32000(9) 0.27394(11) 0.0973(13) Uani 1 1 d . U . . .
H18 H 0.161378 0.304214 0.271063 0.117 Uiso 1 1 calc R U . . .
N19 N 0.35464(8) -0.04982(9) 0.20356(10) 0.0833(11) Uani 1 1 d . U . . .
N20 N 0.16417(9) 0.33926(11) 0.24518(11) 0.0968(13) Uani 1 1 d . U . . .
N21 N 0.35414(9) -0.03842(10) 0.30355(10) 0.0957(13) Uani 1 1 d . . . . .
N22 N 0.38754(10) -0.00212(11) 0.20424(11) 0.0963(13) Uani 1 1 d . . . . .
N23 N 0.33233(8) -0.00698(9) 0.14598(10) 0.0864(11) Uani 1 1 d . . . . .
N24 N 0.26061(10) 0.04522(11) 0.13622(12) 0.1026(14) Uani 1 1 d . . . . .
O25 O 0.21893(9) 0.08359(11) 0.11591(11) 0.1354(16) Uani 1 1 d . . . . .
N26 N 0.46293(9) 0.35158(12) 0.56136(13) 0.1077(14) Uani 1 1 d . U . . .
N27 N 0.19464(10) -0.02927(10) 0.53407(13) 0.1012(14) Uani 1 1 d . . . . .
C28 C 0.37196(14) 0.05250(14) 0.39863(16) 0.119(2) Uani 1 1 d . U . . .
H28 H 0.376207 0.072835 0.396080 0.143 Uiso 1 1 calc R U . . .
N29 N 0.08442(9) 0.36842(11) 0.06017(13) 0.0992(13) Uani 1 1 d . . . . .
N30 N 0.37884(11) 0.06742(11) 0.45341(13) 0.1174(17) Uani 1 1 d . . . . .
O32 O 0.33704(9) -0.04528(9) 0.34518(10) 0.1065(12) Uani 1 1 d . . . . .
N33 N 0.22957(9) -0.01658(10) 0.52370(11) 0.0918(12) Uani 1 1 d . . . . .
C34 C 0.33247(12) -0.07814(13) 0.11147(14) 0.0935(15) Uani 1 1 d . U . . .
H34 H 0.340100 -0.067620 0.101576 0.112 Uiso 1 1 calc R U . . .
N35 N 0.06751(8) 0.29792(10) 0.09586(10) 0.0883(11) Uani 1 1 d . . . . .
N36 N 0.49858(9) 0.30028(12) 0.58657(11) 0.1026(14) Uani 1 1 d . . . . .
N37 N 0.46359(9) 0.31148(11) 0.61002(14) 0.1070(15) Uani 1 1 d . U . . .
N38 N 0.22055(10) -0.07929(10) 0.52537(12) 0.1056(14) Uani 1 1 d . . . . .
N39 N 0.36684(9) -0.02074(10) 0.13438(11) 0.0911(12) Uani 1 1 d . . . . .
C40 C 0.24836(12) -0.00975(14) 0.51657(15) 0.1025(17) Uani 1 1 d . U . . .
H40 H 0.248065 -0.021972 0.499565 0.123 Uiso 1 1 calc R U . . .
C42 C 0.50693(12) 0.25978(15) 0.54903(15) 0.1071(18) Uani 1 1 d . U . . .
H42 H 0.509580 0.247213 0.534752 0.128 Uiso 1 1 calc R U . . .
C43 C 0.31564(12) -0.00067(12) 0.15439(14) 0.0912(15) Uani 1 1 d . U . . .
H43 H 0.318382 -0.010857 0.174156 0.109 Uiso 1 1 calc R U . . .
C44 C 0.38167(11) 0.07120(13) 0.50668(14) 0.1008(17) Uani 1 1 d . U . . .
H44 H 0.399826 0.076600 0.518631 0.121 Uiso 1 1 calc R U . . .
C45 C 0.33045(12) 0.00890(12) 0.12010(14) 0.0935(15) Uani 1 1 d . U . . .
N46 N 0.10211(9) 0.30768(11) 0.07388(12) 0.0968(13) Uani 1 1 d . . . . .
N47 N 0.20713(10) -0.05915(11) 0.46513(12) 0.1050(15) Uani 1 1 d . . . . .
N48 N 0.05243(9) 0.31462(11) 0.02883(11) 0.0988(13) Uani 1 1 d . . . . .
C49 C 0.34348(12) 0.06203(13) 0.50736(14) 0.0926(16) Uani 1 1 d . U . . .
C50 C 0.39821(12) 0.08997(13) 0.46294(15) 0.0935(16) Uani 1 1 d . U . . .
C51 C 0.29473(11) 0.01953(13) 0.13656(13) 0.0893(15) Uani 1 1 d . U . . .
C52 C 0.49018(11) 0.25008(15) 0.55715(14) 0.1008(16) Uani 1 1 d . U . . .
C53 C 0.32855(12) -0.08523(13) 0.15647(13) 0.0927(15) Uani 1 1 d . U . . .
O54 O 0.47154(8) 0.15713(11) 0.48506(12) 0.1283(15) Uani 1 1 d . . . . .
N55 N 0.24808(11) 0.04641(12) 0.15271(12) 0.1186(17) Uani 1 1 d . . . . .
H55 H 0.253136 0.034235 0.170551 0.142 Uiso 1 1 calc R U . . .
N56 N 0.04726(8) 0.35159(11) 0.07669(10) 0.0931(12) Uani 1 1 d . . . . .
C58 C 0.51576(11) 0.30664(14) 0.57847(14) 0.0931(15) Uani 1 1 d . U . . .
C59 C 0.23243(12) 0.00046(13) 0.55014(15) 0.0951(16) Uani 1 1 d . U . . .
N60 N 0.45998(8) 0.17928(11) 0.51880(12) 0.0991(13) Uani 1 1 d . . . . .
H60 H 0.450598 0.176968 0.527277 0.119 Uiso 1 1 calc R U . . .
N61 N 0.08930(9) 0.20070(12) 0.15383(14) 0.1150(16) Uani 1 1 d . . . . .
N62 N 0.21146(12) -0.04666(11) 0.36753(13) 0.1192(17) Uani 1 1 d . . . . .
C64 C 0.35104(12) -0.02351(14) 0.35014(14) 0.0950(15) Uani 1 1 d . U . . .
C2 C 0.35876(10) 0.00018(12) 0.37633(13) 0.0869(14) Uani 1 1 d . U . . .
N67 N 0.39614(10) -0.05838(12) 0.19537(13) 0.0985(13) Uani 1 1 d . . . . .
C68 C 0.36722(12) 0.06543(13) 0.47213(15) 0.0970(16) Uani 1 1 d . U . . .
N69 N 0.39209(12) 0.32357(12) 0.40993(14) 0.1285(19) Uani 1 1 d . U . . .
H69 H 0.402262 0.308751 0.411151 0.154 Uiso 1 1 calc R U . . .
N72 N 0.40088(13) 0.34114(13) 0.43769(15) 0.136(2) Uani 1 1 d . U . . .
C73 C 0.13468(11) 0.34821(13) 0.18549(14) 0.0898(14) Uani 1 1 d . U . . .
C74 C 0.13646(12) 0.38909(14) 0.15363(14) 0.1062(18) Uani 1 1 d . U . . .
H74 H 0.144292 0.407885 0.153685 0.127 Uiso 1 1 calc R U . . .
C75 C 0.29264(12) 0.03687(13) 0.11023(14) 0.0992(16) Uani 1 1 d . U . . .
H75 H 0.279502 0.052408 0.098573 0.119 Uiso 1 1 calc R U . . .
N76 N 0.10573(10) 0.17645(10) 0.16326(14) 0.1158(17) Uani 1 1 d . U . . .
H76 H 0.114645 0.173962 0.154135 0.139 Uiso 1 1 calc R U . . .
C77 C 0.26629(12) 0.01238(13) 0.53186(14) 0.0943(16) Uani 1 1 d . U . . .
C78 C 0.33757(12) -0.07311(12) 0.19131(13) 0.0920(14) Uani 1 1 d . U . . .
C79 C 0.14407(12) 0.33130(13) 0.21668(14) 0.1003(16) Uani 1 1 d . U . . .
H79 H 0.134668 0.313539 0.215519 0.120 Uiso 1 1 calc R U . . .
N80 N 0.20362(12) -0.02662(12) 0.34079(13) 0.1324(19) Uani 1 1 d . . . . .
H80 H 0.193124 -0.011086 0.336855 0.159 Uiso 1 1 calc R U . . .
C81 C 0.33728(13) -0.07217(14) 0.24131(14) 0.1081(19) Uani 1 1 d . U . . .
H81 H 0.331224 -0.080139 0.254357 0.130 Uiso 1 1 calc R U . . .
C82 C 0.36318(11) -0.03134(13) 0.28650(13) 0.0911(15) Uani 1 1 d . U . . .
H82 H 0.375984 -0.015432 0.294720 0.109 Uiso 1 1 calc R U . . .
C83 C 0.52705(12) 0.33478(18) 0.58965(15) 0.116(2) Uani 1 1 d . U . . .
C84 C 0.28314(12) 0.01663(14) 0.51985(14) 0.0977(16) Uani 1 1 d . U . . .
H84 H 0.281542 0.003495 0.502542 0.117 Uiso 1 1 calc R U . . .
C86 C 0.52007(11) 0.28743(15) 0.56111(15) 0.1057(17) Uani 1 1 d . U . . .
H86 H 0.532722 0.292620 0.556593 0.127 Uiso 1 1 calc R U . . .
C87 C 0.07613(11) 0.24958(14) 0.12597(14) 0.0969(16) Uani 1 1 d . U . . .
C88 C 0.30985(12) 0.03130(13) 0.10116(15) 0.1005(16) Uani 1 1 d . U . . .
H88 H 0.308043 0.042305 0.082386 0.121 Uiso 1 1 calc R U . . .
C89 C 0.35428(11) -0.04715(13) 0.25466(13) 0.0916(15) Uani 1 1 d . U . . .
C90 C 0.19188(15) 0.04087(16) 0.24527(18) 0.131(2) Uani 1 1 d . U . . .
N91 N 0.47542(8) 0.20347(12) 0.52794(13) 0.1070(14) Uani 1 1 d . U . . .
N92 N 0.38913(11) 0.11886(12) 0.26125(16) 0.1293(18) Uani 1 1 d . . . . .
H92 H 0.372640 0.122354 0.243444 0.155 Uiso 1 1 calc R U . . .
C93 C 0.35862(10) -0.00755(12) 0.40476(12) 0.0877(14) Uani 1 1 d . U . . .
H93 H 0.353778 -0.027706 0.406848 0.105 Uiso 1 1 calc R U . . .
N94 N 0.18431(12) 0.06261(13) 0.21997(14) 0.138(2) Uani 1 1 d . . . . .
C95 C 0.37059(12) 0.06944(14) 0.52528(15) 0.1077(19) Uani 1 1 d . U . . .
H95 H 0.381141 0.073175 0.549781 0.129 Uiso 1 1 calc R U . . .
C1 C 0.36249(11) -0.03804(12) 0.23374(14) 0.0948(15) Uani 1 1 d . U . . .
H1 H 0.374966 -0.021716 0.242310 0.114 Uiso 1 1 calc R U . . .
N97 N 0.17900(10) 0.11421(11) 0.41837(14) 0.1068(14) Uani 1 1 d . . . . .
H97 H 0.196187 0.115995 0.434266 0.128 Uiso 1 1 calc R U . . .
N98 N 0.16564(12) -0.06645(13) 0.47229(15) 0.1113(16) Uani 1 1 d . U . . .
C99 C 0.33199(13) 0.06167(16) 0.52779(16) 0.1080(18) Uani 1 1 d . U . . .
C100 C 0.21731(15) 0.06558(15) 0.16348(18) 0.125(2) Uani 1 1 d . U . . .
C101 C 0.27843(11) 0.02437(14) 0.14943(14) 0.0959(16) Uani 1 1 d . U . . .
H101 H 0.281129 0.011866 0.167849 0.115 Uiso 1 1 calc R U . . .
C102 C 0.10370(13) 0.38574(16) 0.08600(16) 0.1071(18) Uani 1 1 d . U . . .
C103 C 0.11464(11) 0.37594(13) 0.12169(15) 0.0956(15) Uani 1 1 d . U . . .
C104 C 0.41207(12) 0.14017(14) 0.47778(16) 0.1068(18) Uani 1 1 d . U . . .
H104 H 0.408107 0.160634 0.480357 0.128 Uiso 1 1 calc R U . . .
C105 C 0.36565(13) 0.01447(14) 0.43040(14) 0.1090(19) Uani 1 1 d . U . . .
H105 H 0.366034 0.008884 0.450268 0.131 Uiso 1 1 calc R U . . .
N106 N 0.51360(10) 0.31658(13) 0.65424(12) 0.1190(17) Uani 1 1 d . . . . .
C107 C 0.26695(14) 0.02964(14) 0.55679(16) 0.117(2) Uani 1 1 d . U . . .
H107 H 0.279581 0.045726 0.568130 0.140 Uiso 1 1 calc R U . . .
C108 C 0.37211(12) 0.04438(13) 0.42759(13) 0.0967(16) Uani 1 1 d . U . . .
C109 C 0.20769(14) -0.05724(14) 0.41461(15) 0.1087(19) Uani 1 1 d . U . . .
C110 C 0.42084(13) 0.08347(13) 0.46691(16) 0.1068(18) Uani 1 1 d . U . . .
H110 H 0.423794 0.063086 0.462642 0.128 Uiso 1 1 calc R U . . .
C111 C 0.36538(13) 0.02984(13) 0.37331(14) 0.1048(18) Uani 1 1 d . U . . .
H111 H 0.365483 0.035017 0.353713 0.126 Uiso 1 1 calc R U . . .
C112 C 0.19064(13) 0.07248(16) 0.14815(16) 0.130(2) Uani 1 1 d . U . . .
H112 H 0.179257 0.078048 0.124145 0.157 Uiso 1 1 calc R U . . .
C113 C 0.12479(13) 0.10162(16) 0.20393(18) 0.123(2) Uani 1 1 d . U . . .
H113 H 0.109982 0.097110 0.204364 0.148 Uiso 1 1 calc R U . . .
C114 C 0.03646(11) 0.37964(14) 0.06359(16) 0.1068(18) Uani 1 1 d . U . . .
H114 H 0.042960 0.391763 0.053249 0.128 Uiso 1 1 calc R U . . .
N115 N 0.35404(9) 0.26626(11) 0.53502(13) 0.1084(15) Uani 1 1 d . . . . .
H115 H 0.349033 0.275262 0.515269 0.130 Uiso 1 1 calc R U . . .
N116 N 0.23080(10) 0.24089(13) 0.41556(14) 0.135(2) Uani 1 1 d . . . . .
C117 C 0.19414(11) 0.32651(12) 0.30636(13) 0.0864(14) Uani 1 1 d . U . . .
C120 C 0.15139(13) 0.13683(15) 0.20007(16) 0.117(2) Uani 1 1 d . U . . .
H120 H 0.154377 0.157343 0.196205 0.140 Uiso 1 1 calc R U . . .
C121 C 0.20237(16) -0.04130(17) 0.38533(19) 0.136(2) Uani 1 1 d . U . . .
H121 H 0.190518 -0.024417 0.377816 0.163 Uiso 1 1 calc R U . . .
C122 C 0.19561(13) 0.06402(14) 0.20065(17) 0.1069(19) Uani 1 1 d . U . . .
C123 C 0.23276(13) 0.05813(17) 0.19762(16) 0.135(3) Uani 1 1 d . U . . .
H123 H 0.250707 0.052443 0.208273 0.162 Uiso 1 1 calc R U . . .
C124 C 0.21185(12) -0.00791(14) 0.55689(16) 0.1017(17) Uani 1 1 d . U . . .
C125 C 0.34869(12) 0.00080(13) 0.11181(15) 0.0936(15) Uani 1 1 d . U . . .
C126 C 0.22034(11) 0.26116(15) 0.38775(15) 0.110(2) Uani 1 1 d . U . . .
C127 C 0.05082(10) 0.30537(14) 0.10451(13) 0.0920(15) Uani 1 1 d . U . . .
C128 C 0.17673(13) -0.03741(16) 0.54023(18) 0.125(2) Uani 1 1 d . U . . .
H128 H 0.164030 -0.052502 0.525245 0.150 Uiso 1 1 calc R U . . .
C129 C 0.20080(12) -0.04657(14) 0.43617(15) 0.1084(18) Uani 1 1 d . U . . .
H129 H 0.190467 -0.028332 0.429055 0.130 Uiso 1 1 calc R U . . .
C131 C 0.16636(15) 0.03929(16) 0.4392(2) 0.117(2) Uani 1 1 d . U . . .
N132 N 0.37859(11) 0.26897(12) 0.56303(13) 0.1126(15) Uani 1 1 d . . . . .
C133 C 0.12889(12) 0.13086(15) 0.19731(17) 0.1098(19) Uani 1 1 d . U . . .
C134 C 0.45826(11) 0.15781(15) 0.49657(17) 0.1005(17) Uani 1 1 d . U . . .
C135 C 0.22261(15) 0.05868(16) 0.21754(17) 0.133(2) Uani 1 1 d . U . . .
H135 H 0.233893 0.055477 0.242131 0.160 Uiso 1 1 calc R U . . .
C136 C 0.32939(12) 0.05655(13) 0.47344(15) 0.1001(16) Uani 1 1 d . U . . .
H136 H 0.311279 0.051005 0.461614 0.120 Uiso 1 1 calc R U . . .
C137 C 0.05837(12) 0.25684(14) 0.13368(16) 0.1122(19) Uani 1 1 d . U . . .
H137 H 0.054795 0.242649 0.145856 0.135 Uiso 1 1 calc R U . . .
O139 O 0.09514(9) 0.15461(11) 0.19861(13) 0.1428(18) Uani 1 1 d . . . . .
C140 C 0.12842(12) 0.30427(14) 0.09916(15) 0.1045(18) Uani 1 1 d . U . . .
H140 H 0.135844 0.314206 0.121022 0.125 Uiso 1 1 calc R U . . .
C141 C 0.47479(12) 0.22223(14) 0.54809(16) 0.1057(17) Uani 1 1 d . U . . .
H141 H 0.464610 0.218160 0.556899 0.127 Uiso 1 1 calc R U . . .
O142 O 0.22673(14) -0.05072(12) 0.32571(14) 0.180(3) Uani 1 1 d . . . . .
C143 C 0.31107(13) -0.10663(15) 0.13890(16) 0.116(2) Uani 1 1 d . U . . .
H143 H 0.302752 -0.116089 0.148441 0.140 Uiso 1 1 calc R U . . .
C144 C 0.32880(13) -0.08594(14) 0.21017(14) 0.1121(19) Uani 1 1 d . U . . .
H144 H 0.317486 -0.103393 0.201824 0.135 Uiso 1 1 calc R U . . .
C145 C 0.20892(12) 0.15828(17) 0.40982(16) 0.131(2) Uani 1 1 d . U . . .
H145 H 0.215401 0.137970 0.412201 0.157 Uiso 1 1 calc R U . . .
C148 C 0.07978(10) 0.26949(14) 0.10676(15) 0.1011(17) Uani 1 1 d . U . . .
H148 H 0.091302 0.263613 0.100525 0.121 Uiso 1 1 calc R U . . .
C150 C 0.19880(17) 0.01097(19) 0.2425(2) 0.157(3) Uani 1 1 d . U . . .
H150 H 0.198957 0.006267 0.222864 0.189 Uiso 1 1 calc R U . . .
C151 C 0.39378(11) 0.11912(15) 0.46836(15) 0.1038(17) Uani 1 1 d . U . . .
H151 H 0.377720 0.124342 0.465432 0.125 Uiso 1 1 calc R U . . .
C152 C 0.21887(11) 0.31153(14) 0.36749(14) 0.1001(16) Uani 1 1 d . U . . .
H152 H 0.224441 0.332318 0.373383 0.120 Uiso 1 1 calc R U . . .
N153 N 0.51755(10) 0.35464(14) 0.60460(13) 0.1234(17) Uani 1 1 d . . . . .
C154 C 0.34865(13) 0.01320(13) 0.08431(16) 0.1073(18) Uani 1 1 d . U . . .
H154 H 0.335511 0.027662 0.068718 0.129 Uiso 1 1 calc R U . . .
C155 C 0.24963(12) 0.02416(15) 0.56583(15) 0.1094(18) Uani 1 1 d . U . . .
H155 H 0.249811 0.036680 0.582566 0.131 Uiso 1 1 calc R U . . .
C156 C 0.11350(11) 0.33612(12) 0.15486(14) 0.0912(15) Uani 1 1 d . U . . .
H156 H 0.105687 0.317962 0.156346 0.109 Uiso 1 1 calc R U . . .
C158 C 0.18164(13) 0.07116(14) 0.16730(16) 0.115(2) Uani 1 1 d . U . . .
H158 H 0.163416 0.075744 0.156144 0.138 Uiso 1 1 calc R U . . .
C160 C 0.38538(14) -0.02847(14) 0.12943(16) 0.115(2) Uani 1 1 d . U . . .
H160 H 0.398556 -0.042829 0.145176 0.138 Uiso 1 1 calc R U . . .
C161 C 0.21213(18) -0.03101(17) 0.3207(2) 0.137(3) Uani 1 1 d . U . . .
C162 C 0.09071(11) 0.22141(14) 0.13488(15) 0.1004(16) Uani 1 1 d . U . . .
H162 H 0.101502 0.217797 0.126896 0.120 Uiso 1 1 calc R U . . .
C163 C 0.03800(11) 0.33480(13) 0.09162(13) 0.0898(14) Uani 1 1 d . U . . .
C164 C 0.19952(16) 0.02395(16) 0.29873(19) 0.140(3) Uani 1 1 d . U . . .
H164 H 0.199149 0.028196 0.318313 0.168 Uiso 1 1 calc R U . . .
O165 O 0.34250(8) 0.23585(12) 0.56284(12) 0.1453(19) Uani 1 1 d . . . . .
C166 C 0.34004(11) 0.05859(12) 0.45427(13) 0.0875(14) Uani 1 1 d . U . . .
H166 H 0.329219 0.055438 0.429659 0.105 Uiso 1 1 calc R U . . .
N169 N 0.18844(10) 0.26649(14) 0.12338(14) 0.1246(18) Uani 1 1 d . . . . .
C170 C 0.04563(11) 0.28559(14) 0.12323(14) 0.1011(16) Uani 1 1 d . U . . .
H170 H 0.033714 0.291419 0.128818 0.121 Uiso 1 1 calc R U . . .
C171 C 0.22902(15) -0.09742(15) 0.50853(17) 0.115(2) Uani 1 1 d . U . . .
N172 N 0.40197(11) 0.09237(13) 0.26117(17) 0.1327(19) Uani 1 1 d . . . . .
C173 C 0.38081(12) 0.02639(14) 0.20755(15) 0.1005(17) Uani 1 1 d . U . . .
H173 H 0.363263 0.033532 0.190928 0.121 Uiso 1 1 calc R U . . .
C174 C 0.16963(13) 0.11591(15) 0.20781(16) 0.114(2) Uani 1 1 d . U . . .
H174 H 0.184969 0.121710 0.209132 0.137 Uiso 1 1 calc R U . . .
C175 C 0.17909(13) 0.06933(15) 0.44151(19) 0.121(2) Uani 1 1 d . U . . .
H175 H 0.196652 0.073856 0.460936 0.145 Uiso 1 1 calc R U . . .
C177 C 0.43933(13) 0.10449(17) 0.47661(16) 0.120(2) Uani 1 1 d . U . . .
H177 H 0.455018 0.099105 0.478616 0.144 Uiso 1 1 calc R U . . .
C178 C 0.42091(12) 0.29119(18) 0.58866(17) 0.127(2) Uani 1 1 d . U . . .
C179 C 0.40146(15) 0.13919(16) 0.28802(19) 0.129(2) Uani 1 1 d . U . . .
C181 C 0.01684(12) 0.39069(14) 0.06485(16) 0.1069(18) Uani 1 1 d . U . . .
H181 H 0.009321 0.410270 0.055197 0.128 Uiso 1 1 calc R U . . .
O183 O 0.42519(9) 0.13670(11) 0.31203(13) 0.1482(19) Uani 1 1 d . . . . .
C184 C 0.07436(12) 0.37756(15) 0.02712(15) 0.1042(17) Uani 1 1 d . U . . .
H184 H 0.061092 0.364865 0.008710 0.125 Uiso 1 1 calc R U . . .
C186 C 0.20589(15) -0.00514(16) 0.29529(16) 0.126(2) Uani 1 1 d . U . . .
C187 C 0.35128(16) 0.2127(2) 0.27872(19) 0.154(3) Uani 1 1 d . U . . .
C188 C 0.19351(18) 0.04786(18) 0.27551(19) 0.170(4) Uani 1 1 d . U . . .
H188 H 0.190639 0.068173 0.280067 0.204 Uiso 1 1 calc R U . . .
C189 C 0.14254(14) 0.07859(15) 0.21003(17) 0.120(2) Uani 1 1 d . U . . .
H189 H 0.138716 0.057771 0.211622 0.144 Uiso 1 1 calc R U . . .
C192 C 0.02493(12) 0.31711(14) 0.00667(16) 0.1095(18) Uani 1 1 d . U . . .
H192 H 0.015998 0.326853 0.015191 0.131 Uiso 1 1 calc R U . . .
C193 C 0.34336(16) 0.2578(2) 0.3009(2) 0.184(4) Uani 1 1 d . U . . .
C194 C 0.14529(13) 0.37427(14) 0.18286(14) 0.1096(18) Uani 1 1 d . U . . .
H194 H 0.160336 0.382524 0.203856 0.131 Uiso 1 1 calc R U . . .
C195 C 0.45266(13) 0.33940(15) 0.52924(19) 0.1116(18) Uani 1 1 d . U . . .
H195 H 0.460052 0.320543 0.528491 0.134 Uiso 1 1 calc R U . . .
C196 C 0.22606(15) -0.08916(16) 0.55588(16) 0.123(2) Uani 1 1 d . U . . .
H196 H 0.220813 -0.077068 0.567753 0.148 Uiso 1 1 calc R U . . .
C197 C 0.43593(12) 0.13506(13) 0.48404(16) 0.1007(16) Uani 1 1 d . U . . .
N198 N 0.21273(10) 0.26379(13) 0.15188(13) 0.1225(17) Uani 1 1 d . . . . .
H198 H 0.217603 0.273884 0.171007 0.147 Uiso 1 1 calc R U . . .
C200 C 0.41743(15) -0.04323(17) 0.22043(18) 0.115(2) Uani 1 1 d . U . . .
C201 C 0.30238(13) 0.25322(15) 0.46999(18) 0.121(2) Uani 1 1 d . U . . .
H201 H 0.315610 0.260036 0.467181 0.145 Uiso 1 1 calc R U . . .
C202 C 0.48629(10) 0.27197(14) 0.57744(14) 0.0983(16) Uani 1 1 d . U . . .
H202 H 0.475137 0.266622 0.584433 0.118 Uiso 1 1 calc R U . . .
C203 C 0.09228(12) 0.29494(17) 0.04220(16) 0.117(2) Uani 1 1 d . U . . .
C204 C 0.39822(15) -0.08803(16) 0.18937(18) 0.123(2) Uani 1 1 d . U . . .
H204 H 0.382945 -0.099731 0.172917 0.147 Uiso 1 1 calc R U . . .
C205 C 0.38778(12) 0.07521(16) 0.2348(2) 0.131(2) Uani 1 1 d . U . . .
H205 H 0.370593 0.081549 0.215761 0.157 Uiso 1 1 calc R U . . .
C206 C 0.36695(16) 0.00461(19) 0.08036(19) 0.129(2) Uani 1 1 d . U . . .
H206 H 0.367139 0.013043 0.061822 0.155 Uiso 1 1 calc R U . . .
C208 C 0.52800(14) 0.38354(17) 0.61783(19) 0.142(3) Uani 1 1 d . U . . .
H208 H 0.520637 0.396630 0.626330 0.171 Uiso 1 1 calc R U . . .
C209 C 0.30938(12) 0.24636(14) 0.50356(17) 0.1101(19) Uani 1 1 d . U . . .
C211 C 0.21417(13) 0.21413(17) 0.41045(17) 0.127(2) Uani 1 1 d . U . . .
C212 C 0.10842(13) 0.15573(14) 0.1872(2) 0.117(2) Uani 1 1 d . U . . .
C213 C 0.14450(13) 0.28742(16) 0.09464(18) 0.118(2) Uani 1 1 d . U . . .
C214 C 0.20534(15) -0.01192(16) 0.26619(17) 0.142(3) Uani 1 1 d . U . . .
H214 H 0.209413 -0.032005 0.262671 0.170 Uiso 1 1 calc R U . . .
C215 C 0.18311(13) 0.16346(18) 0.3996(2) 0.145(3) Uani 1 1 d . U . . .
C217 C 0.18469(12) 0.01775(14) 0.46486(15) 0.0968(16) Uani 1 1 d . U . . .
H217 H 0.202856 0.023089 0.480740 0.116 Uiso 1 1 calc R U . . .
C218 C 0.27668(12) 0.25023(15) 0.44111(15) 0.113(2) Uani 1 1 d . U . . .
H218 H 0.272407 0.253540 0.418346 0.136 Uiso 1 1 calc R U . . .
C221 C 0.47360(14) 0.2990(2) 0.64177(16) 0.145(3) Uani 1 1 d . U . . .
C222 C 0.39443(13) 0.28408(19) 0.56054(18) 0.131(2) Uani 1 1 d . U . . .
H222 H 0.388332 0.291482 0.537972 0.158 Uiso 1 1 calc R U . . .
C223 C 0.21188(13) 0.00365(15) 0.58247(17) 0.121(2) Uani 1 1 d . U . . .
H223 H 0.224740 0.018540 0.597607 0.145 Uiso 1 1 calc R U . . .
C225 C 0.20341(13) 0.25182(14) 0.35261(18) 0.131(2) Uani 1 1 d . U . . .
H225 H 0.197636 0.231052 0.347401 0.157 Uiso 1 1 calc R U . . .
O227 O 0.22217(10) 0.22990(17) 0.12463(14) 0.215(3) Uani 1 1 d . . . . .
O229 O 0.35445(12) 0.35050(13) 0.37383(13) 0.190(3) Uani 1 1 d . . . . .
C231 C 0.20214(10) 0.30421(12) 0.33299(14) 0.0856(14) Uani 1 1 d . U . . .
N232 N 0.33433(11) 0.23650(15) 0.27502(15) 0.162(3) Uani 1 1 d . . . . .
C233 C 0.38658(17) -0.01714(19) 0.1034(2) 0.144(3) Uani 1 1 d . U . . .
H233 H 0.399966 -0.023490 0.100652 0.173 Uiso 1 1 calc R U . . .
C234 C 0.06422(14) 0.29958(16) 0.01605(16) 0.119(2) Uani 1 1 d . U . . .
C235 C 0.30453(14) -0.11567(16) 0.10725(18) 0.131(2) Uani 1 1 d . U . . .
H235 H 0.292350 -0.132067 0.095246 0.158 Uiso 1 1 calc R U . . .
C236 C 0.39853(14) 0.04506(15) 0.23408(19) 0.1122(19) Uani 1 1 d . U . . .
C237 C 0.41339(15) -0.01086(15) 0.22645(19) 0.1131(19) Uani 1 1 d . U . . .
C238 C 0.31541(14) -0.10124(15) 0.09237(14) 0.113(2) Uani 1 1 d . U . . .
H238 H 0.311254 -0.107064 0.070179 0.136 Uiso 1 1 calc R U . . .
C240 C 0.35843(16) 0.30320(18) 0.35294(19) 0.147(3) Uani 1 1 d . U . . .
C241 C 0.42233(14) 0.33359(17) 0.4687(2) 0.136(2) Uani 1 1 d . U . . .
H241 H 0.430930 0.314761 0.470872 0.163 Uiso 1 1 calc R U . . .
C242 C 0.50152(11) 0.30452(17) 0.66721(16) 0.120(2) Uani 1 1 d . U . . .
C243 C 0.22803(16) 0.06640(17) 0.14124(19) 0.138(3) Uani 1 1 d . U . . .
C244 C 0.00809(12) 0.37391(15) 0.07977(17) 0.1103(18) Uani 1 1 d . U . . .
H244 H -0.006115 0.381306 0.080260 0.132 Uiso 1 1 calc R U . . .
C245 C 0.30242(15) 0.2304(2) 0.21234(19) 0.175(4) Uani 1 1 d . U . . .
H245 H 0.315856 0.223966 0.209777 0.210 Uiso 1 1 calc R U . . .
N246 N 0.16613(11) 0.08818(15) 0.41741(16) 0.1337(19) Uani 1 1 d . U . . .
C247 C 0.51516(14) 0.29870(18) 0.69972(18) 0.139(3) Uani 1 1 d . U . . .
H247 H 0.506119 0.291588 0.709296 0.166 Uiso 1 1 calc R U . . .
C248 C 0.22787(11) 0.29172(15) 0.39333(15) 0.1065(18) Uani 1 1 d . U . . .
H248 H 0.240016 0.298710 0.416690 0.128 Uiso 1 1 calc R U . . .
O249 O 0.14281(10) 0.13589(13) 0.37283(16) 0.184(3) Uani 1 1 d . . . . .
C250 C 0.26323(12) 0.23344(16) 0.47594(17) 0.127(2) Uani 1 1 d . U . . .
H250 H 0.249965 0.224799 0.477718 0.152 Uiso 1 1 calc R U . . .
C251 C 0.19302(15) -0.00594(18) 0.58744(19) 0.135(2) Uani 1 1 d . U . . .
H251 H 0.192650 0.001724 0.606119 0.161 Uiso 1 1 calc R U . . .
C252 C 0.33650(13) 0.24926(16) 0.53713(19) 0.118(2) Uani 1 1 d . U . . .
C253 C 0.22076(16) -0.08544(14) 0.47472(17) 0.120(2) Uani 1 1 d . U . . .
C254 C 0.35706(14) 0.15883(18) 0.2695(2) 0.166(3) Uani 1 1 d . U . . .
H254 H 0.349710 0.139069 0.260421 0.199 Uiso 1 1 calc R U . . .
C255 C 0.27895(15) 0.2325(2) 0.1861(2) 0.176(4) Uani 1 1 d . U . . .
H255 H 0.275350 0.225006 0.164710 0.212 Uiso 1 1 calc R U . . .
C256 C 0.16652(13) 0.08622(16) 0.21389(16) 0.112(2) Uani 1 1 d . U . . .
C257 C 0.01892(11) 0.34698(13) 0.09396(15) 0.0983(16) Uani 1 1 d . U . . .
H257 H 0.013247 0.335974 0.106013 0.118 Uiso 1 1 calc R U . . .
C258 C 0.43867(12) 0.30688(14) 0.58458(16) 0.1101(19) Uani 1 1 d . U . . .
H258 H 0.432250 0.314645 0.562031 0.132 Uiso 1 1 calc R U . . .
C259 C 0.11259(14) 0.41424(17) 0.08134(17) 0.129(2) Uani 1 1 d . U . . .
H259 H 0.125521 0.427298 0.099624 0.154 Uiso 1 1 calc R U . . .
C260 C 0.22138(17) -0.08311(16) 0.42469(17) 0.135(3) Uani 1 1 d . U . . .
H260 H 0.226548 -0.091281 0.410710 0.161 Uiso 1 1 calc R U . . .
C261 C 0.34095(14) 0.18287(18) 0.26666(18) 0.142(3) Uani 1 1 d . U . . .
H261 H 0.322741 0.179062 0.256476 0.170 Uiso 1 1 calc R U . . .
C263 C 0.43280(15) 0.35164(16) 0.49800(19) 0.121(2) Uani 1 1 d . U . . .
C264 C 0.28852(11) 0.23653(15) 0.50521(17) 0.117(2) Uani 1 1 d . U . . .
H264 H 0.292151 0.231884 0.527392 0.141 Uiso 1 1 calc R U . . .
C266 C 0.45291(16) 0.37928(18) 0.5628(2) 0.129(2) Uani 1 1 d . U . . .
C268 C 0.22875(17) -0.09927(18) 0.45536(18) 0.151(3) Uani 1 1 d . U . . .
H268 H 0.238362 -0.118039 0.462214 0.182 Uiso 1 1 calc R U . . .
C269 C 0.54072(13) 0.32013(18) 0.6765(2) 0.136(2) Uani 1 1 d . U . . .
H269 H 0.549268 0.329489 0.667268 0.163 Uiso 1 1 calc R U . . .
C270 C 0.38342(13) 0.16398(17) 0.28532(18) 0.130(2) Uani 1 1 d . U . . .
C273 C 0.14578(18) -0.05070(19) 0.4488(2) 0.133(3) Uani 1 1 d . U . . .
C275 C 0.1351(2) -0.1082(3) 0.4551(3) 0.164(4) Uani 1 1 d . U . . .
H275 H 0.132726 -0.128694 0.459623 0.196 Uiso 1 1 calc R U . . .
C276 C 0.17527(15) -0.02657(17) 0.5646(2) 0.134(3) Uani 1 1 d . U . . .
H276 H 0.161518 -0.033259 0.566428 0.161 Uiso 1 1 calc R U . . .
C277 C 0.25712(11) 0.24240(14) 0.44526(16) 0.112(2) Uani 1 1 d . U . . .
C278 C 0.54818(13) 0.34704(16) 0.58887(17) 0.120(2) Uani 1 1 d . U . . .
H278 H 0.555437 0.334900 0.579524 0.144 Uiso 1 1 calc R U . . .
C279 C 0.13365(14) 0.27501(19) 0.0622(2) 0.150(3) Uani 1 1 d . U . . .
H279 H 0.144297 0.262882 0.057999 0.180 Uiso 1 1 calc R U . . .
C283 C 0.25592(16) 0.2455(2) 0.1843(2) 0.171(4) Uani 1 1 d . U . . .
C286 C 0.01021(13) 0.30603(19) -0.02701(17) 0.155(3) Uani 1 1 d . U . . .
H286 H -0.008426 0.309098 -0.041758 0.185 Uiso 1 1 calc R U . . .
C289 C 0.2389(2) -0.11585(19) 0.57021(19) 0.168(3) Uani 1 1 d . U . . .
H289 H 0.241590 -0.122384 0.591405 0.201 Uiso 1 1 calc R U . . .
C291 C 0.14143(15) 0.03192(18) 0.4162(2) 0.149(3) Uani 1 1 d . U . . .
H291 H 0.129356 0.045485 0.397842 0.179 Uiso 1 1 calc R U . . .
C292 C 0.55006(16) 0.39282(19) 0.6182(2) 0.144(3) Uani 1 1 d . U . . .
H292 H 0.559275 0.410995 0.630525 0.173 Uiso 1 1 calc R U . . .
C293 C 0.44515(19) -0.0873(2) 0.2324(3) 0.159(3) Uani 1 1 d . U . . .
H293 H 0.461864 -0.097326 0.244567 0.191 Uiso 1 1 calc R U . . .
C294 C 0.39532(14) 0.19254(18) 0.30055(17) 0.148(3) Uani 1 1 d . U . . .
H294 H 0.413864 0.195788 0.313004 0.178 Uiso 1 1 calc R U . . .
C295 C 0.36830(15) 0.27310(17) 0.36164(19) 0.160(3) Uani 1 1 d . U . . .
H295 H 0.381701 0.268030 0.385343 0.192 Uiso 1 1 calc R U . . .
C296 C 0.16052(17) -0.09582(18) 0.47469(19) 0.136(2) Uani 1 1 d . U . . .
H296 H 0.174926 -0.108880 0.490559 0.164 Uiso 1 1 calc R U . . .
C297 C 0.14963(15) -0.01707(17) 0.4430(2) 0.121(2) Uani 1 1 d . U . . .
C298 C 0.26137(15) 0.2527(2) 0.2142(2) 0.170(4) Uani 1 1 d . U . . .
H298 H 0.247954 0.259851 0.216515 0.204 Uiso 1 1 calc R U . . .
C299 C 0.30853(15) 0.23718(18) 0.2438(2) 0.151(3) Uani 1 1 d . U . . .
C300 C 0.44246(15) -0.0584(2) 0.2393(2) 0.142(3) Uani 1 1 d . U . . .
H300 H 0.457698 -0.047508 0.257339 0.171 Uiso 1 1 calc R U . . .
C301 C 0.19493(12) 0.27237(14) 0.32532(15) 0.124(2) Uani 1 1 d . U . . .
H301 H 0.184442 0.265383 0.301759 0.149 Uiso 1 1 calc R U . . .
C302 C 0.22504(12) 0.18376(16) 0.41643(16) 0.123(2) Uani 1 1 d . U . . .
H302 H 0.243020 0.180960 0.424807 0.148 Uiso 1 1 calc R U . . .
C304 C 0.2483(2) -0.1343(2) 0.5555(2) 0.196(4) Uani 1 1 d . U . . .
H304 H 0.258227 -0.152417 0.566797 0.236 Uiso 1 1 calc R U . . .
C305 C 0.18851(14) 0.21724(18) 0.3982(2) 0.166(3) Uani 1 1 d . U . . .
H305 H 0.180699 0.237106 0.392289 0.199 Uiso 1 1 calc R U . . .
C306 C 0.17309(13) 0.28530(19) 0.12565(16) 0.136(3) Uani 1 1 d . U . . .
H306 H 0.179706 0.297243 0.146114 0.163 Uiso 1 1 calc R U . . .
C307 C 0.10887(14) 0.2797(2) 0.03709(18) 0.151(3) Uani 1 1 d . U . . .
H307 H 0.102134 0.272276 0.014323 0.182 Uiso 1 1 calc R U . . .
C308 C 0.55849(15) 0.37695(19) 0.6018(2) 0.145(3) Uani 1 1 d . U . . .
H308 H 0.571167 0.385611 0.598842 0.174 Uiso 1 1 calc R U . . .
C309 C 0.42305(19) -0.1010(2) 0.2077(2) 0.147(3) Uani 1 1 d . U . . .
H309 H 0.424371 -0.121567 0.201994 0.177 Uiso 1 1 calc R U . . .
C310 C 0.43160(13) 0.00766(19) 0.25131(19) 0.132(2) Uani 1 1 d . U . . .
H310 H 0.449586 0.001533 0.266935 0.159 Uiso 1 1 calc R U . . .
C314 C 0.16589(15) 0.13652(19) 0.3957(2) 0.143(3) Uani 1 1 d . U . . .
C315 C 0.24255(17) -0.12505(19) 0.5237(2) 0.157(3) Uani 1 1 d . U . . .
H315 H 0.247782 -0.137447 0.512006 0.189 Uiso 1 1 calc R U . . .
C316 C 0.37781(15) 0.21608(17) 0.29607(18) 0.151(3) Uani 1 1 d . U . . .
H316 H 0.385225 0.235634 0.305949 0.181 Uiso 1 1 calc R U . . .
C317 C 0.46361(10) 0.39113(13) 0.59511(10) 0.148(3) Uani 1 1 d G U . . .
C329 C 0.45685(11) 0.41896(12) 0.60254(16) 0.189(4) Uani 1 1 d G U . . .
H329 H 0.444369 0.432139 0.584005 0.226 Uiso 1 1 calc R U . . .
C365 C 0.46835(13) 0.42750(11) 0.63710(19) 0.201(4) Uani 1 1 d G U . . .
H365 H 0.463731 0.446517 0.642177 0.242 Uiso 1 1 calc R U . . .
C372 C 0.48661(12) 0.40821(15) 0.66422(13) 0.203(5) Uani 1 1 d G U . . .
H372 H 0.494471 0.414047 0.687836 0.244 Uiso 1 1 calc R U . . .
C216 C 0.49337(9) 0.38038(13) 0.65679(11) 0.157(3) Uani 1 1 d G U . . .
H216 H 0.505849 0.367198 0.675322 0.188 Uiso 1 1 calc R U . . .
N147 N 0.48187(9) 0.37184(10) 0.62223(14) 0.1287(17) Uani 1 1 d G U . . .
C318 C 0.55505(14) 0.3120(2) 0.70811(19) 0.163(3) Uani 1 1 d . U . . .
H318 H 0.573856 0.312786 0.721750 0.195 Uiso 1 1 calc R U . . .
C319 C 0.43052(19) 0.39143(19) 0.5314(3) 0.173(3) Uani 1 1 d . U . . .
H319 H 0.421426 0.408346 0.532687 0.207 Uiso 1 1 calc R U . . .
C323 C 0.36812(19) 0.32783(18) 0.3801(2) 0.149(3) Uani 1 1 d . U . . .
C324 C 0.42306(16) 0.0362(2) 0.2532(2) 0.166(3) Uani 1 1 d . U . . .
H324 H 0.435992 0.050345 0.269752 0.199 Uiso 1 1 calc R U . . .
C325 C 0.04912(17) 0.2873(2) -0.0179(2) 0.174(3) Uani 1 1 d . U . . .
H325 H 0.057389 0.276255 -0.026583 0.209 Uiso 1 1 calc R U . . .
C326 C 0.42156(16) 0.3798(2) 0.4994(2) 0.174(4) Uani 1 1 d . U . . .
H326 H 0.408181 0.390097 0.478611 0.209 Uiso 1 1 calc R U . . .
C328 C 0.22968(15) 0.24583(19) 0.1515(2) 0.144(3) Uani 1 1 d . U . . .
C330 C 0.34280(18) 0.3130(2) 0.3153(2) 0.202(5) Uani 1 1 d . U . . .
H330 H 0.338239 0.333892 0.308513 0.243 Uiso 1 1 calc R U . . .
C331 C 0.09889(16) 0.4200(2) 0.04469(19) 0.151(3) Uani 1 1 d . U . . .
H331 H 0.102731 0.438714 0.038006 0.182 Uiso 1 1 calc R U . . .
C333 C 0.08074(15) 0.4008(2) 0.01852(18) 0.137(3) Uani 1 1 d . U . . .
H333 H 0.073318 0.405212 -0.005338 0.164 Uiso 1 1 calc R U . . .
C335 C 0.13330(18) 0.0021(2) 0.4203(2) 0.151(3) Uani 1 1 d . U . . .
H335 H 0.115076 -0.003256 0.405399 0.181 Uiso 1 1 calc R U . . .
C338 C 0.35869(16) 0.2506(2) 0.3360(2) 0.162(3) Uani 1 1 d . U . . .
H338 H 0.362828 0.229684 0.342818 0.194 Uiso 1 1 calc R U . . .
C341 C 0.45767(13) 0.2854(2) 0.6496(2) 0.189(4) Uani 1 1 d . U . . .
H341 H 0.464476 0.280863 0.673270 0.227 Uiso 1 1 calc R U . . .
C344 C 0.43071(14) 0.2781(2) 0.62211(19) 0.164(3) Uani 1 1 d . U . . .
H344 H 0.420059 0.265495 0.625821 0.197 Uiso 1 1 calc R U . . .
C345 C 0.3357(2) 0.2905(2) 0.2920(2) 0.193(4) Uani 1 1 d . U . . .
H345 H 0.324881 0.295921 0.267951 0.232 Uiso 1 1 calc R U . . .
C348 C 0.28806(16) 0.2499(3) 0.2439(2) 0.210(5) Uani 1 1 d . U . . .
H348 H 0.292223 0.257323 0.265627 0.252 Uiso 1 1 calc R U . . .
C349 C 0.54160(14) 0.3020(2) 0.72147(19) 0.160 Uani 1 1 d . U . . .
H349 H 0.550827 0.297389 0.745686 0.192 Uiso 1 1 calc R U . . .
C351 C 0.1161(2) -0.0941(3) 0.4327(3) 0.173(4) Uani 1 1 d . U . . .
H351 H 0.099132 -0.103493 0.418374 0.207 Uiso 1 1 calc R U . . .
C353 C 0.17408(14) 0.19323(18) 0.3942(2) 0.158(3) Uani 1 1 d . U . . .
H353 H 0.156502 0.196654 0.387309 0.189 Uiso 1 1 calc R U . . .
C358 C 0.12019(19) -0.0616(3) 0.4285(2) 0.175(3) Uani 1 1 d . U . . .
H358 H 0.105770 -0.048629 0.412375 0.210 Uiso 1 1 calc R U . . .
C363 C 0.02183(15) 0.2915(2) -0.03845(19) 0.176(4) Uani 1 1 d . U . . .
H363 H 0.011491 0.283403 -0.061562 0.212 Uiso 1 1 calc R U . . .
Cl1 Cl 0.40249(5) 0.25320(6) 0.48612(7) 0.1569(7) Uani 1 1 d . . . . .
O31 O 0.41137(11) 0.22349(14) 0.49058(15) 0.167(2) Uani 1 1 d . . . . .
O47 O 0.42235(10) 0.27201(12) 0.51256(13) 0.164(2) Uani 1 1 d . . . . .
Cl4 Cl 0.16436(5) 0.25134(6) 0.19809(7) 0.1591(7) Uani 1 1 d . . . . .
O5 O 0.39524(12) 0.26463(13) 0.45244(16) 0.178(2) Uani 1 1 d . . . . .
O22 O 0.15473(14) 0.21953(15) 0.19205(17) 0.198(2) Uani 1 1 d . . . . .
O4 O 0.17218(12) 0.26116(14) 0.23279(16) 0.187(2) Uani 1 1 d . . . . .
O3 O 0.14369(13) 0.27171(13) 0.17055(15) 0.192(2) Uani 1 1 d . . . . .
Cl8 Cl 0.33176(4) 0.04998(5) 0.24695(5) 0.1218(5) Uani 1 1 d . . . . .
O34 O 0.37920(13) 0.25250(14) 0.48954(18) 0.202(3) Uani 1 1 d . . . . .
O59 O 0.18837(12) 0.25124(15) 0.19920(18) 0.197(3) Uani 1 1 d . . . . .
O8 O 0.34260(10) 0.03813(12) 0.28108(13) 0.1502(17) Uani 1 1 d . . . . .
O9 O 0.30297(9) 0.05047(11) 0.22662(11) 0.1349(15) Uani 1 1 d . . . . .
O6 O 0.34196(12) 0.07893(13) 0.25083(14) 0.1630(19) Uani 1 1 d . . . . .
O11 O 0.33896(10) 0.03067(11) 0.22931(12) 0.1490(17) Uani 1 1 d . . . . .
O14 O 0.26168(10) 0.04502(13) 0.44377(12) 0.1524(18) Uani 1 1 d . . . . .
Cl2 Cl 0.23236(4) 0.04209(5) 0.42345(5) 0.1314(6) Uani 1 1 d . . . . .
O18 O 0.22452(9) 0.02324(11) 0.44033(12) 0.1365(15) Uani 1 1 d . . . . .
O17 O 0.22279(11) 0.07296(13) 0.42066(15) 0.1642(19) Uani 1 1 d . . . . .
O29 O 0.22100(11) 0.03014(13) 0.38960(14) 0.1637(19) Uani 1 1 d . . . . .

loop_
_atom_site_aniso_label
_atom_site_aniso_U_11
_atom_site_aniso_U_22
_atom_site_aniso_U_33
_atom_site_aniso_U_23
_atom_site_aniso_U_13
_atom_site_aniso_U_12
Fe1 0.0792(5) 0.1056(6) 0.0749(5) 0.0058(4) 0.0402(4) 0.0149(4)
Fe2 0.1115(6) 0.0975(5) 0.0903(5) -0.0073(4) 0.0749(5) 0.0062(5)
Fe3 0.1379(7) 0.0977(6) 0.1049(6) -0.0068(5) 0.0903(6) -0.0257(5)
Fe4 0.0975(6) 0.1319(7) 0.0985(6) -0.0251(5) 0.0572(5) -0.0373(5)
N7 0.120(3) 0.096(3) 0.088(3) -0.012(2) 0.081(3) 0.003(2)
N8 0.130(4) 0.125(4) 0.115(4) -0.005(3) 0.101(3) -0.015(3)
N9 0.126(4) 0.111(3) 0.107(3) -0.011(3) 0.091(3) -0.018(3)
O10 0.139(3) 0.088(3) 0.088(2) 0.005(2) 0.054(2) -0.004(2)
N11 0.113(3) 0.117(3) 0.068(2) -0.018(2) 0.054(3) -0.002(3)
O15 0.167(4) 0.151(4) 0.117(3) -0.036(3) 0.113(3) -0.047(3)
N16 0.138(4) 0.114(4) 0.106(4) -0.015(3) 0.087(4) -0.023(3)
N17 0.094(3) 0.090(3) 0.087(3) 0.002(2) 0.058(3) 0.004(2)
N18 0.122(4) 0.079(3) 0.087(3) 0.014(2) 0.059(3) -0.001(3)
N19 0.104(3) 0.094(3) 0.069(2) -0.013(2) 0.060(2) 0.000(2)
N20 0.091(3) 0.110(3) 0.072(3) -0.001(2) 0.037(2) 0.008(3)
N21 0.126(4) 0.089(3) 0.070(3) -0.004(2) 0.056(3) 0.023(3)
N22 0.109(4) 0.106(3) 0.084(3) -0.012(2) 0.061(3) 0.005(3)
N23 0.109(3) 0.098(3) 0.083(3) -0.003(2) 0.073(3) 0.001(2)
N24 0.117(4) 0.121(4) 0.109(3) 0.010(3) 0.088(3) 0.026(3)
O25 0.164(4) 0.174(4) 0.120(3) 0.049(3) 0.113(3) 0.064(3)
N26 0.102(3) 0.108(3) 0.105(3) -0.016(3) 0.055(3) -0.024(3)
N27 0.131(4) 0.096(3) 0.124(4) -0.003(3) 0.101(3) -0.026(3)
C28 0.194(6) 0.097(4) 0.129(5) -0.019(4) 0.129(5) -0.035(4)
N29 0.085(3) 0.114(4) 0.093(3) 0.013(3) 0.049(3) 0.019(3)
N30 0.162(5) 0.120(4) 0.128(4) -0.053(3) 0.117(4) -0.049(3)
O32 0.153(4) 0.099(3) 0.104(3) -0.022(2) 0.095(3) -0.018(3)
N33 0.115(3) 0.101(3) 0.089(3) 0.000(2) 0.077(3) -0.013(3)
C34 0.125(5) 0.094(4) 0.090(4) -0.005(3) 0.079(4) -0.001(3)
N35 0.080(3) 0.100(3) 0.076(3) 0.000(2) 0.040(2) 0.006(2)
N36 0.085(3) 0.128(4) 0.074(3) -0.004(3) 0.034(2) -0.013(3)
N37 0.086(3) 0.127(4) 0.113(4) -0.022(3) 0.060(3) -0.037(3)
N38 0.146(4) 0.094(3) 0.108(3) -0.001(3) 0.091(3) -0.022(3)
N39 0.114(3) 0.094(3) 0.100(3) -0.005(2) 0.082(3) 0.003(3)
C40 0.134(5) 0.117(4) 0.105(4) 0.006(3) 0.097(4) -0.006(4)
C42 0.095(4) 0.123(5) 0.095(4) 0.002(3) 0.051(4) -0.014(4)
C43 0.129(5) 0.085(3) 0.096(4) 0.000(3) 0.086(4) 0.008(3)
C44 0.108(4) 0.123(4) 0.096(4) -0.028(3) 0.073(4) -0.038(3)
C45 0.117(4) 0.085(3) 0.094(4) -0.001(3) 0.071(4) -0.003(3)
N46 0.093(3) 0.112(3) 0.087(3) 0.005(3) 0.053(3) 0.012(3)
N47 0.153(4) 0.096(3) 0.101(3) 0.010(3) 0.094(3) -0.017(3)
N48 0.087(3) 0.122(4) 0.072(3) -0.004(2) 0.038(2) 0.025(3)
C49 0.122(4) 0.115(4) 0.081(3) -0.017(3) 0.082(3) -0.023(3)
C50 0.114(4) 0.100(4) 0.112(4) -0.036(3) 0.091(4) -0.035(3)
C51 0.110(4) 0.107(4) 0.076(3) -0.004(3) 0.069(3) 0.005(3)
C52 0.086(4) 0.115(5) 0.083(4) 0.005(3) 0.039(3) -0.008(3)
C53 0.123(4) 0.093(4) 0.079(3) -0.009(3) 0.068(3) 0.008(3)
O54 0.099(3) 0.158(4) 0.145(4) -0.038(3) 0.081(3) -0.053(3)
N55 0.164(5) 0.128(4) 0.109(4) 0.031(3) 0.105(4) 0.051(4)
N56 0.077(3) 0.111(3) 0.073(3) 0.010(2) 0.034(2) 0.026(2)
C58 0.086(4) 0.115(4) 0.078(3) 0.003(3) 0.048(3) -0.027(3)
C59 0.118(4) 0.102(4) 0.102(4) -0.009(3) 0.085(4) -0.021(3)
N60 0.078(3) 0.099(3) 0.112(4) -0.005(3) 0.051(3) -0.024(3)
N61 0.100(3) 0.115(4) 0.141(4) 0.024(3) 0.077(3) 0.028(3)
N62 0.171(5) 0.109(4) 0.093(3) 0.014(3) 0.085(4) 0.008(3)
C64 0.111(4) 0.101(4) 0.086(4) -0.012(3) 0.065(3) -0.006(3)
C2 0.101(4) 0.093(4) 0.088(3) -0.017(3) 0.067(3) 0.002(3)
N67 0.111(4) 0.101(3) 0.110(4) 0.005(3) 0.080(3) 0.021(3)
C68 0.122(4) 0.110(4) 0.101(4) -0.032(3) 0.089(4) -0.034(3)
N69 0.139(5) 0.112(4) 0.094(3) -0.006(3) 0.045(4) 0.032(3)
N72 0.167(5) 0.116(4) 0.110(3) -0.014(3) 0.073(3) 0.018(4)
C73 0.101(4) 0.092(3) 0.071(3) 0.001(3) 0.047(3) 0.011(3)
C74 0.125(5) 0.109(4) 0.078(4) 0.009(3) 0.055(4) 0.004(4)
C75 0.118(4) 0.109(4) 0.090(4) 0.006(3) 0.071(4) 0.014(3)
N76 0.141(4) 0.091(3) 0.153(4) 0.045(3) 0.106(4) 0.053(3)
C77 0.132(5) 0.090(4) 0.090(4) -0.010(3) 0.081(4) -0.028(3)
C78 0.128(4) 0.094(3) 0.085(3) -0.009(3) 0.079(3) -0.002(3)
C79 0.100(4) 0.104(4) 0.079(4) 0.000(3) 0.041(3) 0.002(3)
N80 0.208(6) 0.120(4) 0.114(4) 0.035(3) 0.119(4) 0.028(4)
C81 0.155(6) 0.110(4) 0.078(3) -0.001(3) 0.079(4) 0.012(4)
C82 0.105(4) 0.106(4) 0.082(3) -0.012(3) 0.065(3) 0.003(3)
C83 0.101(4) 0.170(6) 0.090(4) -0.011(4) 0.062(4) -0.049(4)
C84 0.119(4) 0.114(4) 0.090(4) -0.011(3) 0.078(4) -0.011(4)
C86 0.085(4) 0.129(5) 0.104(4) -0.003(3) 0.055(3) -0.021(4)
C87 0.085(4) 0.105(4) 0.084(4) 0.014(3) 0.040(3) 0.013(3)
C88 0.120(4) 0.100(4) 0.114(4) 0.002(3) 0.086(4) 0.010(3)
C89 0.112(4) 0.097(4) 0.079(3) -0.005(3) 0.063(3) 0.002(3)
C90 0.189(6) 0.131(5) 0.153(5) 0.058(4) 0.146(5) 0.074(5)
N91 0.067(3) 0.126(4) 0.111(4) -0.012(3) 0.042(3) -0.008(3)
N92 0.106(4) 0.116(4) 0.155(5) -0.028(4) 0.070(4) -0.006(3)
C93 0.121(4) 0.086(3) 0.086(3) -0.008(3) 0.078(3) -0.015(3)
N94 0.185(5) 0.158(5) 0.148(4) 0.088(4) 0.140(4) 0.106(4)
C95 0.124(5) 0.140(5) 0.090(4) -0.038(3) 0.080(4) -0.038(4)
C1 0.115(4) 0.098(4) 0.100(4) 0.002(3) 0.078(4) 0.013(3)
N97 0.091(3) 0.101(3) 0.129(4) 0.017(3) 0.064(3) -0.011(3)
N98 0.127(4) 0.107(4) 0.120(4) -0.001(3) 0.083(4) -0.030(3)
C99 0.130(5) 0.127(5) 0.103(4) -0.003(4) 0.088(4) -0.021(4)
C100 0.162(6) 0.143(5) 0.136(5) 0.042(4) 0.124(5) 0.058(5)
C101 0.104(4) 0.114(4) 0.089(4) -0.008(3) 0.067(3) -0.012(3)
C102 0.098(4) 0.130(5) 0.090(4) 0.025(4) 0.053(4) 0.027(4)
C103 0.101(4) 0.087(4) 0.095(4) 0.013(3) 0.055(3) 0.008(3)
C104 0.112(5) 0.104(4) 0.132(5) -0.027(4) 0.087(4) -0.013(4)
C105 0.168(6) 0.116(4) 0.091(4) -0.023(3) 0.103(4) -0.025(4)
N106 0.101(4) 0.153(5) 0.087(3) -0.018(3) 0.045(3) -0.042(3)
C107 0.163(6) 0.112(4) 0.123(5) -0.005(4) 0.110(5) -0.034(4)
C108 0.135(5) 0.105(4) 0.078(3) -0.030(3) 0.077(3) -0.032(3)
C109 0.181(6) 0.083(4) 0.092(4) 0.005(3) 0.096(4) 0.001(4)
C110 0.130(5) 0.089(4) 0.130(5) -0.021(3) 0.092(4) -0.026(4)
C111 0.166(6) 0.098(4) 0.098(4) -0.023(3) 0.104(4) -0.019(4)
C112 0.137(5) 0.183(7) 0.103(4) 0.060(4) 0.087(4) 0.081(5)
C113 0.103(5) 0.111(5) 0.152(6) 0.040(4) 0.072(4) 0.024(4)
C114 0.094(4) 0.097(4) 0.116(5) 0.006(3) 0.053(4) 0.016(3)
N115 0.071(3) 0.115(4) 0.117(4) 0.015(3) 0.042(3) -0.015(3)
N116 0.090(3) 0.155(5) 0.126(4) 0.060(4) 0.043(3) -0.014(3)
C117 0.089(4) 0.080(3) 0.065(3) 0.006(3) 0.030(3) 0.000(3)
C120 0.121(5) 0.114(5) 0.128(5) 0.037(4) 0.079(4) 0.039(4)
C121 0.179(7) 0.137(6) 0.125(5) 0.003(5) 0.107(6) -0.009(5)
C122 0.133(5) 0.117(4) 0.118(5) 0.043(4) 0.100(4) 0.060(4)
C123 0.147(5) 0.205(7) 0.100(4) 0.067(4) 0.098(4) 0.094(5)
C124 0.125(5) 0.108(4) 0.115(4) 0.008(4) 0.095(4) -0.005(4)
C125 0.114(4) 0.096(4) 0.105(4) -0.023(3) 0.084(4) -0.008(3)
C126 0.087(4) 0.115(5) 0.085(4) 0.029(3) 0.026(3) -0.022(3)
C127 0.065(3) 0.114(4) 0.075(3) -0.006(3) 0.028(3) 0.006(3)
C128 0.123(5) 0.154(6) 0.128(5) -0.004(4) 0.091(5) -0.028(4)
C129 0.132(5) 0.110(4) 0.096(4) -0.009(3) 0.074(4) -0.035(4)
C131 0.126(5) 0.128(5) 0.135(5) 0.016(5) 0.096(5) -0.010(5)
N132 0.094(4) 0.138(4) 0.111(4) -0.002(3) 0.063(3) -0.014(3)
C133 0.095(4) 0.126(5) 0.135(5) 0.037(4) 0.082(4) 0.043(4)
C134 0.076(4) 0.107(4) 0.117(5) 0.002(4) 0.055(4) -0.005(3)
C135 0.175(7) 0.148(6) 0.110(5) 0.042(4) 0.102(5) 0.067(5)
C136 0.110(4) 0.112(4) 0.097(4) -0.016(3) 0.070(4) -0.017(3)
C137 0.098(4) 0.106(4) 0.129(5) 0.021(4) 0.064(4) 0.024(3)
O139 0.122(3) 0.166(4) 0.193(5) 0.065(3) 0.121(4) 0.060(3)
C140 0.096(4) 0.131(5) 0.092(4) 0.035(3) 0.058(4) 0.040(4)
C141 0.097(4) 0.107(4) 0.107(4) -0.008(3) 0.056(4) -0.020(3)
O142 0.321(8) 0.143(4) 0.165(5) 0.076(4) 0.193(5) 0.083(5)
C143 0.157(6) 0.134(5) 0.106(4) -0.045(4) 0.104(4) -0.051(4)
C144 0.153(5) 0.130(5) 0.095(4) -0.016(3) 0.095(4) -0.019(4)
C145 0.088(3) 0.151(5) 0.123(5) 0.056(4) 0.043(4) -0.004(3)
C148 0.073(3) 0.104(4) 0.108(4) -0.005(3) 0.043(3) 0.012(3)
C150 0.221(8) 0.176(7) 0.156(6) 0.059(5) 0.156(6) 0.075(6)
C151 0.096(4) 0.118(5) 0.122(5) -0.018(4) 0.077(4) -0.030(4)
C152 0.108(4) 0.109(4) 0.078(4) 0.005(3) 0.052(3) 0.005(3)
N153 0.114(4) 0.157(5) 0.100(4) -0.011(3) 0.062(3) -0.037(4)
C154 0.145(5) 0.110(4) 0.124(5) 0.006(3) 0.111(5) 0.013(4)
C155 0.122(5) 0.132(5) 0.101(4) -0.026(4) 0.080(4) -0.030(4)
C156 0.096(4) 0.091(4) 0.094(4) 0.022(3) 0.060(3) 0.012(3)
C158 0.124(5) 0.145(5) 0.116(5) 0.044(4) 0.093(4) 0.067(4)
C160 0.159(6) 0.121(5) 0.120(5) -0.002(4) 0.112(5) 0.011(4)
C161 0.217(8) 0.112(5) 0.139(6) 0.040(4) 0.136(6) 0.053(5)
C162 0.083(4) 0.107(4) 0.106(4) 0.016(3) 0.052(3) 0.020(3)
C163 0.092(4) 0.101(4) 0.078(3) 0.014(3) 0.051(3) 0.018(3)
C164 0.225(8) 0.129(5) 0.153(6) 0.044(5) 0.159(6) 0.043(5)
O165 0.081(3) 0.194(5) 0.109(3) 0.051(3) 0.025(2) -0.015(3)
C166 0.102(4) 0.109(4) 0.078(3) -0.013(3) 0.067(3) -0.009(3)
N169 0.081(3) 0.180(5) 0.107(4) -0.006(4) 0.051(3) 0.027(3)
C170 0.094(4) 0.114(4) 0.094(4) 0.016(3) 0.053(3) 0.021(3)
C171 0.167(6) 0.104(4) 0.112(5) 0.008(4) 0.102(5) -0.005(4)
N172 0.111(4) 0.119(4) 0.175(6) -0.043(4) 0.087(4) -0.001(3)
C173 0.104(4) 0.119(5) 0.099(4) -0.013(4) 0.071(4) 0.009(4)
C174 0.130(5) 0.120(5) 0.138(5) 0.047(4) 0.104(4) 0.051(4)
C175 0.102(5) 0.113(5) 0.132(5) 0.037(4) 0.059(4) 0.001(4)
C177 0.109(5) 0.148(6) 0.129(5) -0.044(4) 0.084(4) -0.028(4)
C178 0.079(4) 0.201(7) 0.090(4) -0.014(4) 0.043(4) -0.029(4)
C179 0.118(5) 0.110(5) 0.117(5) -0.043(4) 0.044(4) -0.006(4)
C181 0.115(5) 0.095(4) 0.128(5) 0.011(4) 0.080(4) 0.032(4)
O183 0.084(3) 0.135(4) 0.154(4) -0.047(3) 0.028(3) 0.002(3)
C184 0.113(5) 0.114(5) 0.071(3) 0.008(3) 0.045(3) 0.003(4)
C186 0.185(7) 0.130(5) 0.111(4) 0.050(4) 0.114(5) 0.063(5)
C187 0.123(4) 0.167(7) 0.123(6) -0.062(5) 0.043(5) 0.013(5)
C188 0.285(9) 0.163(6) 0.162(6) 0.072(5) 0.187(7) 0.117(6)
C189 0.151(6) 0.107(4) 0.143(5) 0.030(4) 0.109(5) 0.025(4)
C192 0.090(4) 0.125(5) 0.106(4) 0.000(4) 0.053(4) 0.015(4)
C193 0.137(6) 0.152(7) 0.122(6) -0.042(5) -0.007(5) 0.060(5)
C194 0.128(5) 0.102(4) 0.070(3) -0.004(3) 0.041(3) -0.007(3)
C195 0.106(5) 0.110(5) 0.124(5) -0.022(4) 0.070(4) -0.013(4)
C196 0.201(7) 0.107(5) 0.099(4) 0.001(4) 0.108(5) -0.014(5)
C197 0.109(4) 0.096(4) 0.121(4) -0.013(3) 0.080(4) -0.006(3)
N198 0.082(3) 0.168(5) 0.104(4) -0.006(3) 0.046(3) 0.030(3)
C200 0.111(5) 0.138(6) 0.113(5) 0.000(4) 0.074(4) 0.018(4)
C201 0.097(4) 0.140(5) 0.121(5) 0.042(4) 0.061(4) -0.001(4)
C202 0.073(3) 0.113(4) 0.079(3) -0.001(3) 0.027(3) -0.017(3)
C203 0.087(4) 0.167(6) 0.091(4) -0.002(4) 0.048(4) 0.032(4)
C204 0.143(6) 0.117(5) 0.135(5) -0.004(4) 0.095(5) 0.023(4)
C205 0.083(4) 0.127(5) 0.157(6) -0.052(5) 0.055(4) -0.008(4)
C206 0.148(6) 0.161(7) 0.115(5) -0.006(5) 0.098(5) -0.024(5)
C208 0.137(6) 0.135(6) 0.155(6) -0.045(5) 0.085(5) -0.074(5)
C209 0.092(4) 0.102(4) 0.109(4) 0.028(3) 0.043(4) 0.001(3)
C211 0.094(3) 0.132(4) 0.109(4) 0.038(4) 0.033(4) -0.024(3)
C212 0.109(5) 0.095(4) 0.164(6) 0.014(4) 0.088(5) 0.026(4)
C213 0.113(5) 0.131(5) 0.114(5) 0.007(4) 0.069(4) 0.022(4)
C214 0.218(8) 0.140(6) 0.117(5) 0.053(4) 0.126(5) 0.086(5)
C215 0.085(3) 0.144(4) 0.161(6) 0.078(5) 0.046(4) 0.004(3)
C217 0.106(4) 0.103(4) 0.098(4) -0.006(3) 0.070(4) -0.021(3)
C218 0.084(4) 0.152(5) 0.082(4) 0.038(4) 0.035(3) -0.009(4)
C221 0.106(5) 0.243(9) 0.075(4) 0.008(5) 0.046(4) -0.037(5)
C222 0.091(4) 0.208(8) 0.111(5) -0.020(5) 0.067(4) -0.012(5)
C223 0.140(5) 0.152(6) 0.134(5) -0.034(4) 0.116(5) -0.032(4)
C225 0.126(5) 0.087(4) 0.125(5) 0.020(4) 0.043(4) -0.014(4)
O227 0.110(4) 0.325(8) 0.131(4) -0.090(5) 0.026(3) 0.068(4)
O229 0.201(6) 0.143(4) 0.112(4) -0.010(3) 0.025(4) 0.076(4)
C231 0.079(3) 0.082(3) 0.085(3) 0.002(3) 0.042(3) -0.007(3)
N232 0.100(4) 0.162(5) 0.118(4) -0.047(4) 0.002(3) 0.057(4)
C233 0.171(7) 0.175(7) 0.173(7) 0.015(6) 0.149(6) 0.004(6)
C234 0.123(5) 0.144(5) 0.079(4) -0.010(4) 0.053(4) 0.025(4)
C235 0.147(6) 0.134(6) 0.119(5) -0.024(4) 0.081(5) -0.021(5)
C236 0.098(4) 0.107(5) 0.136(5) -0.035(4) 0.071(4) -0.010(4)
C237 0.116(5) 0.101(4) 0.119(5) -0.005(4) 0.066(4) 0.019(4)
C238 0.172(6) 0.126(5) 0.077(4) -0.008(3) 0.093(4) 0.000(4)
C240 0.165(7) 0.132(6) 0.099(5) -0.005(4) 0.051(5) 0.028(5)
C241 0.114(5) 0.123(5) 0.140(5) -0.012(5) 0.056(4) 0.007(4)
C242 0.077(4) 0.182(6) 0.092(3) -0.001(4) 0.043(3) -0.047(4)
C243 0.203(7) 0.147(6) 0.145(6) 0.055(5) 0.147(6) 0.082(5)
C244 0.104(4) 0.112(5) 0.122(5) 0.010(4) 0.069(4) 0.025(4)
C245 0.087(5) 0.297(11) 0.090(5) -0.037(6) 0.022(4) 0.048(6)
N246 0.101(4) 0.140(5) 0.149(5) 0.013(4) 0.066(4) -0.023(4)
C247 0.110(5) 0.203(7) 0.101(3) 0.009(5) 0.060(4) -0.009(5)
C248 0.092(4) 0.128(5) 0.083(4) 0.015(4) 0.041(3) -0.009(4)
O249 0.102(4) 0.170(5) 0.192(5) 0.069(4) 0.035(4) -0.019(3)
C250 0.087(4) 0.177(6) 0.099(4) 0.030(4) 0.043(4) -0.025(4)
C251 0.153(6) 0.160(7) 0.133(6) -0.019(5) 0.107(5) -0.034(5)
C252 0.092(4) 0.121(5) 0.121(5) 0.028(4) 0.050(4) 0.010(4)
C253 0.212(7) 0.087(4) 0.115(5) -0.004(4) 0.125(5) -0.014(4)
C254 0.086(5) 0.150(6) 0.213(8) -0.084(6) 0.059(5) 0.001(4)
C255 0.099(5) 0.256(10) 0.150(7) -0.061(7) 0.059(5) 0.020(6)
C256 0.136(5) 0.134(5) 0.111(4) 0.045(4) 0.097(4) 0.050(4)
C257 0.089(4) 0.099(4) 0.107(4) 0.004(3) 0.057(3) 0.012(3)
C258 0.096(3) 0.141(5) 0.104(4) -0.028(4) 0.063(3) -0.037(4)
C259 0.148(6) 0.151(6) 0.102(4) 0.040(4) 0.082(4) 0.000(5)
C260 0.242(8) 0.109(5) 0.124(5) -0.011(4) 0.147(6) -0.011(5)
C261 0.102(5) 0.143(6) 0.133(6) -0.031(5) 0.041(4) 0.013(4)
C263 0.119(5) 0.099(5) 0.110(5) -0.022(4) 0.047(4) -0.015(4)
C264 0.065(3) 0.161(6) 0.111(4) 0.031(4) 0.043(3) -0.006(4)
C266 0.130(6) 0.119(5) 0.136(3) -0.030(4) 0.075(4) -0.016(4)
C268 0.231(8) 0.146(6) 0.121(5) -0.013(5) 0.127(6) -0.023(6)
C269 0.095(5) 0.180(7) 0.113(5) 0.005(5) 0.049(4) -0.038(5)
C270 0.087(4) 0.129(5) 0.119(5) -0.038(4) 0.028(4) 0.014(4)
C273 0.144(6) 0.140(6) 0.129(6) -0.016(5) 0.088(5) -0.069(5)
C275 0.186(10) 0.180(9) 0.138(8) -0.034(7) 0.101(7) -0.093(8)
C276 0.154(6) 0.161(6) 0.169(6) -0.034(5) 0.141(6) -0.051(5)
C277 0.071(4) 0.126(5) 0.088(4) 0.026(3) 0.017(3) -0.015(3)
C278 0.133(5) 0.127(5) 0.128(5) 0.002(4) 0.092(5) -0.014(4)
C279 0.097(5) 0.216(8) 0.130(6) -0.039(6) 0.062(5) 0.043(5)
C283 0.117(6) 0.248(10) 0.119(6) -0.016(6) 0.053(5) 0.066(6)
C286 0.087(4) 0.217(8) 0.089(4) -0.058(5) 0.010(4) 0.035(5)
C289 0.297(11) 0.137(6) 0.123(6) 0.026(5) 0.152(7) 0.006(7)
C291 0.114(6) 0.150(6) 0.165(7) 0.032(5) 0.070(5) -0.035(5)
C292 0.156(7) 0.151(7) 0.142(6) -0.014(5) 0.095(6) -0.061(5)
C293 0.136(7) 0.139(7) 0.204(9) -0.034(6) 0.100(7) 0.010(6)
C294 0.104(5) 0.162(7) 0.116(5) -0.046(5) 0.028(4) 0.038(5)
C295 0.154(6) 0.117(5) 0.109(5) -0.030(4) 0.019(5) 0.045(5)
C296 0.167(7) 0.142(6) 0.130(6) -0.004(5) 0.103(5) -0.042(5)
C297 0.098(5) 0.117(5) 0.138(6) 0.000(4) 0.064(5) -0.031(4)
C298 0.106(5) 0.257(10) 0.117(6) -0.074(6) 0.048(5) 0.019(6)
C299 0.107(5) 0.163(7) 0.151(7) -0.036(5) 0.057(5) 0.035(5)
C300 0.117(6) 0.175(8) 0.142(6) 0.013(6) 0.080(5) 0.035(5)
C301 0.101(4) 0.107(5) 0.085(4) 0.013(3) 0.009(3) -0.006(4)
C302 0.093(3) 0.151(4) 0.117(5) 0.039(4) 0.056(4) -0.007(3)
C304 0.345(12) 0.164(7) 0.187(8) 0.095(6) 0.216(9) 0.098(8)
C305 0.098(4) 0.125(5) 0.214(8) 0.045(6) 0.056(5) -0.005(4)
C306 0.098(5) 0.208(8) 0.088(4) 0.021(4) 0.045(4) 0.047(5)
C307 0.102(5) 0.228(8) 0.100(5) -0.035(5) 0.045(4) 0.040(5)
C308 0.137(6) 0.157(7) 0.149(7) -0.034(5) 0.087(5) -0.067(5)
C309 0.165(7) 0.147(7) 0.185(8) 0.037(6) 0.132(7) 0.052(6)
C310 0.090(4) 0.149(6) 0.132(6) -0.036(5) 0.050(4) 0.003(4)
C314 0.092(5) 0.151(6) 0.137(6) 0.042(5) 0.039(5) -0.025(5)
C315 0.224(9) 0.151(7) 0.162(7) 0.043(5) 0.150(7) 0.054(6)
C316 0.123(4) 0.124(5) 0.120(5) -0.043(4) 0.023(4) 0.020(5)
C317 0.131(6) 0.167(6) 0.146(5) -0.045(4) 0.080(5) -0.007(4)
C329 0.227(10) 0.206(9) 0.152(7) -0.078(7) 0.120(7) -0.044(7)
C365 0.203(8) 0.214(8) 0.200(8) -0.046(6) 0.124(6) -0.019(6)
C372 0.226(10) 0.233(10) 0.147(7) -0.071(7) 0.106(8) 0.030(8)
C216 0.139(6) 0.210(9) 0.121(6) -0.057(6) 0.076(5) -0.048(6)
N147 0.122(4) 0.158(5) 0.130(4) -0.040(3) 0.087(3) -0.042(3)
C318 0.092(5) 0.262(10) 0.096(5) 0.022(6) 0.033(4) -0.058(5)
C319 0.158(8) 0.133(7) 0.206(9) -0.064(7) 0.094(7) -0.024(6)
C323 0.173(8) 0.111(5) 0.132(6) -0.023(5) 0.070(6) 0.026(5)
C324 0.111(6) 0.164(7) 0.145(7) -0.058(6) 0.029(5) 0.002(5)
C325 0.136(7) 0.207(8) 0.155(7) -0.072(6) 0.071(6) 0.016(6)
C326 0.157(7) 0.139(7) 0.109(6) -0.032(5) 0.010(5) 0.009(6)
C328 0.100(5) 0.168(7) 0.133(6) -0.029(5) 0.049(5) 0.025(5)
C330 0.185(8) 0.157(7) 0.126(6) -0.037(6) 0.011(6) 0.026(6)
C331 0.151(7) 0.184(8) 0.102(5) 0.040(4) 0.064(5) 0.012(5)
C333 0.135(6) 0.175(7) 0.088(4) 0.046(4) 0.057(4) 0.021(5)
C335 0.141(7) 0.155(7) 0.152(7) -0.013(6) 0.082(6) -0.057(6)
C338 0.151(7) 0.161(7) 0.116(6) -0.012(5) 0.044(5) 0.039(6)
C341 0.087(5) 0.273(10) 0.138(6) 0.045(6) 0.025(4) -0.080(6)
C344 0.115(5) 0.257(10) 0.105(5) 0.014(6) 0.055(5) -0.053(6)
C345 0.225(10) 0.194(9) 0.101(5) -0.014(6) 0.060(6) 0.067(8)
C348 0.109(6) 0.347(13) 0.137(6) -0.104(7) 0.051(5) 0.027(7)
C349 0.092 0.242 0.096 0.024 0.025 0.000
C351 0.151(9) 0.193(11) 0.162(9) -0.020(7) 0.084(7) -0.094(8)
C353 0.098(5) 0.135(5) 0.210(8) 0.054(6) 0.072(5) -0.009(4)
C358 0.156(8) 0.222(10) 0.110(6) -0.007(6) 0.056(6) -0.039(7)
C363 0.097(5) 0.271(11) 0.109(5) -0.084(6) 0.030(5) -0.001(6)
Cl1 0.1514(19) 0.1401(18) 0.156(2) -0.0193(16) 0.0754(17) -0.0118(15)
O31 0.157(5) 0.147(5) 0.198(5) -0.007(4) 0.105(4) -0.021(4)
O47 0.143(4) 0.171(5) 0.134(4) -0.050(4) 0.055(3) -0.044(4)
Cl4 0.1549(19) 0.1494(19) 0.174(2) 0.0027(17) 0.0956(18) 0.0163(16)
O5 0.206(6) 0.166(5) 0.146(5) 0.006(4) 0.092(4) 0.010(4)
O22 0.230(7) 0.154(5) 0.215(6) 0.017(5) 0.132(6) 0.045(5)
O4 0.197(6) 0.207(6) 0.165(5) -0.063(4) 0.109(5) -0.008(4)
O3 0.236(6) 0.163(5) 0.152(5) 0.040(4) 0.097(5) 0.069(5)
Cl8 0.1323(15) 0.1237(14) 0.1187(13) -0.0166(11) 0.0782(12) 0.0054(11)
O34 0.167(5) 0.188(6) 0.265(7) -0.038(5) 0.134(6) 0.005(4)
O59 0.175(5) 0.233(6) 0.248(7) 0.001(5) 0.159(5) 0.007(5)
O8 0.147(4) 0.185(5) 0.116(4) -0.006(3) 0.075(3) 0.002(3)
O9 0.112(3) 0.165(4) 0.121(3) -0.008(3) 0.063(3) 0.006(3)
O6 0.219(6) 0.140(4) 0.162(5) -0.015(4) 0.129(4) -0.017(4)
O11 0.167(4) 0.163(4) 0.130(4) -0.042(3) 0.093(3) 0.015(3)
O14 0.118(4) 0.218(5) 0.122(3) 0.023(3) 0.071(3) -0.006(4)
Cl2 0.1552(17) 0.1441(16) 0.1242(14) 0.0093(12) 0.0978(14) -0.0037(13)
O18 0.155(4) 0.145(4) 0.139(4) 0.023(3) 0.102(3) -0.008(3)
O17 0.174(5) 0.151(5) 0.206(5) 0.016(4) 0.132(5) 0.016(4)
O29 0.174(5) 0.207(5) 0.146(4) -0.030(4) 0.113(4) -0.021(4)

loop_
_atom_type_symbol
_atom_type_description
_atom_type_scat_dispersion_real
_atom_type_scat_dispersion_imag
_atom_type_scat_source
C C 0.0137 0.0067 'International Tables Vol C Tables 4.2.6.8 and 6.1.1.4'
H H 0.0000 0.0000 'International Tables Vol C Tables 4.2.6.8 and 6.1.1.4'
Cl Cl 0.3281 0.5435 'International Tables Vol C Tables 4.2.6.8 and 6.1.1.4'
Fe Fe -0.2673 2.5550 'International Tables Vol C Tables 4.2.6.8 and 6.1.1.4'
N N 0.0241 0.0134 'International Tables Vol C Tables 4.2.6.8 and 6.1.1.4'
O O 0.0412 0.0250 'International Tables Vol C Tables 4.2.6.8 and 6.1.1.4'

loop_
_geom_angle_atom_site_label_1
_geom_angle_atom_site_label_2
_geom_angle_atom_site_label_3
_geom_angle
_geom_angle_site_symmetry_1
_geom_angle_site_symmetry_3
_geom_angle_publ_flag
N17 Fe1 N29 81.5(2) . . ?
N17 Fe1 N35 93.28(17) . . ?
N17 Fe1 N46 93.06(18) . . ?
N17 Fe1 N48 172.16(19) . . ?
N17 Fe1 N56 90.64(17) . . ?
N29 Fe1 N46 89.70(18) . . ?
N29 Fe1 N56 94.75(19) . . ?
N35 Fe1 N29 173.16(19) . . ?
N35 Fe1 N46 95.02(19) . . ?
N35 Fe1 N48 92.03(19) . . ?
N35 Fe1 N56 80.82(19) . . ?
N46 Fe1 N56 174.6(2) . . ?
N48 Fe1 N29 93.6(2) . . ?
N48 Fe1 N46 80.72(19) . . ?
N48 Fe1 N56 95.90(18) . . ?
N7 Fe2 N19 81.40(16) . . ?
N7 Fe2 N22 174.23(18) . . ?
N19 Fe2 N22 93.33(17) . . ?
N23 Fe2 N7 88.76(18) . . ?
N23 Fe2 N19 94.07(16) . . ?
N23 Fe2 N22 93.96(19) . . ?
N23 Fe2 N39 81.60(18) . . ?
N23 Fe2 N67 172.95(19) . . ?
N39 Fe2 N7 93.06(17) . . ?
N39 Fe2 N19 173.07(19) . . ?
N39 Fe2 N22 92.37(18) . . ?
N39 Fe2 N67 93.06(19) . . ?
N67 Fe2 N7 96.1(2) . . ?
N67 Fe2 N19 91.67(18) . . ?
N67 Fe2 N22 81.6(2) . . ?
N16 Fe3 N47 93.5(2) . . ?
N27 Fe3 N16 90.29(19) . . ?
N27 Fe3 N47 175.2(2) . . ?
N33 Fe3 N16 92.5(2) . . ?
N33 Fe3 N27 81.19(18) . . ?
N33 Fe3 N38 92.03(19) . . ?
N33 Fe3 N47 95.77(18) . . ?
N33 Fe3 N98 171.9(2) . . ?
N38 Fe3 N16 174.1(2) . . ?
N38 Fe3 N27 94.2(2) . . ?
N38 Fe3 N47 82.2(2) . . ?
N38 Fe3 N98 94.4(2) . . ?
N98 Fe3 N16 81.4(2) . . ?
N98 Fe3 N27 93.4(2) . . ?
N98 Fe3 N47 90.0(2) . . ?
N26 Fe4 N36 94.2(2) . . ?
N26 Fe4 N37 92.9(2) . . ?
N26 Fe4 N106 171.3(2) . . ?
N26 Fe4 N153 89.2(2) . . ?
N26 Fe4 N147 79.9(2) . . ?
N36 Fe4 N37 98.1(2) . . ?
N36 Fe4 N106 92.0(2) . . ?
N36 Fe4 N153 80.7(2) . . ?
N36 Fe4 N147 171.2(2) . . ?
N37 Fe4 N147 88.78(19) . . ?
N106 Fe4 N37 80.2(2) . . ?
N106 Fe4 N153 97.9(2) . . ?
N106 Fe4 N147 94.5(2) . . ?
N153 Fe4 N37 177.7(3) . . ?
N153 Fe4 N147 92.6(2) . . ?
C34 N7 Fe2 128.6(4) . . ?
C34 N7 C53 115.4(5) . . ?
C53 N7 Fe2 116.0(3) . . ?
C84 N8 N9 110.8(5) . . ?
N8 N9 H9 120.9 . . ?
C99 N9 N8 118.2(5) . . ?
C99 N9 H9 120.9 . . ?
N21 N11 H11 120.5 . . ?
N21 N11 C64 119.0(5) . . ?
C64 N11 H11 120.5 . . ?
C217 N16 Fe3 124.3(5) . . ?
C217 N16 C297 117.7(6) . . ?
C297 N16 Fe3 117.9(5) . . ?
C103 N17 Fe1 117.0(3) . . ?
C103 N17 C156 113.6(4) . . ?
C156 N17 Fe1 129.2(4) . . ?
N20 N18 H18 120.6 . . ?
C117 N18 H18 120.6 . . ?
C117 N18 N20 118.8(4) . . ?
C78 N19 Fe2 114.8(3) . . ?
C1 N19 Fe2 127.0(4) . . ?
C1 N19 C78 118.0(4) . . ?
C79 N20 N18 115.2(5) . . ?
C82 N21 N11 114.3(5) . . ?
C173 N22 Fe2 126.5(4) . . ?
C173 N22 C237 118.3(5) . . ?
C237 N22 Fe2 115.1(4) . . ?
C43 N23 Fe2 126.7(4) . . ?
C43 N23 C45 119.1(5) . . ?
C45 N23 Fe2 113.8(3) . . ?
C101 N24 N55 111.4(5) . . ?
C195 N26 Fe4 127.3(5) . . ?
C195 N26 C266 117.6(6) . . ?
C266 N26 Fe4 115.1(5) . . ?
C124 N27 Fe3 117.2(3) . . ?
C128 N27 Fe3 130.4(5) . . ?
C128 N27 C124 112.4(5) . . ?
C108 C28 H28 120.7 . . ?
C108 C28 C111 118.5(5) . . ?
C111 C28 H28 120.7 . . ?
C102 N29 Fe1 114.5(4) . . ?
C102 N29 C184 116.6(5) . . ?
C184 N29 Fe1 128.7(5) . . ?
C50 N30 C68 119.3(4) . . ?
C50 N30 C108 122.1(4) . . ?
C68 N30 C108 118.3(4) . . ?
C40 N33 Fe3 128.1(4) . . ?
C59 N33 Fe3 117.5(3) . . ?
C59 N33 C40 114.1(5) . . ?
N7 C34 H34 117.0 . . ?
N7 C34 C238 126.1(5) . . ?
C238 C34 H34 117.0 . . ?
C127 N35 Fe1 115.0(4) . . ?
C127 N35 C148 117.1(5) . . ?
C148 N35 Fe1 127.1(4) . . ?
C58 N36 Fe4 117.3(4) . . ?
C58 N36 C202 118.6(5) . . ?
C202 N36 Fe4 123.8(4) . . ?
C221 N37 Fe4 114.2(4) . . ?
C258 N37 Fe4 126.5(4) . . ?
C258 N37 C221 119.2(5) . . ?
C171 N38 Fe3 114.0(4) . . ?
C196 N38 Fe3 127.7(5) . . ?
C196 N38 C171 118.2(5) . . ?
C125 N39 Fe2 115.1(3) . . ?
C160 N39 Fe2 128.8(4) . . ?
C160 N39 C125 116.0(5) . . ?
N33 C40 H40 117.6 . . ?
C77 C40 N33 124.8(5) . . ?
C77 C40 H40 117.6 . . ?
C52 C42 H42 119.3 . . ?
C52 C42 C86 121.4(6) . . ?
C86 C42 H42 119.3 . . ?
N23 C43 H43 117.6 . . ?
N23 C43 C51 124.8(5) . . ?
C51 C43 H43 117.6 . . ?
C68 C44 H44 119.3 . . ?
C68 C44 C95 121.3(5) . . ?
C95 C44 H44 119.3 . . ?
N23 C45 C88 119.3(5) . . ?
N23 C45 C125 116.7(5) . . ?
C88 C45 C125 123.9(5) . . ?
C140 N46 Fe1 128.3(4) . . ?
C203 N46 Fe1 114.1(4) . . ?
C203 N46 C140 117.5(5) . . ?
C129 N47 Fe3 127.7(5) . . ?
C129 N47 C253 117.6(5) . . ?
C253 N47 Fe3 114.8(4) . . ?
C192 N48 Fe1 126.7(4) . . ?
C234 N48 Fe1 116.6(4) . . ?
C234 N48 C192 116.6(5) . . ?
C95 C49 C99 117.9(5) . . ?
C136 C49 C95 119.0(5) . . ?
C136 C49 C99 123.1(6) . . ?
C110 C50 N30 122.0(5) . . ?
C110 C50 C151 119.0(5) . . ?
C151 C50 N30 119.0(5) . . ?
C43 C51 C75 117.2(5) . . ?
C43 C51 C101 118.3(5) . . ?
C75 C51 C101 124.0(5) . . ?
C42 C52 C141 131.1(6) . . ?
C42 C52 C202 114.8(6) . . ?
C141 C52 C202 114.1(6) . . ?
N7 C53 C78 111.4(5) . . ?
C143 C53 N7 121.7(5) . . ?
C143 C53 C78 126.6(5) . . ?
N24 N55 H55 120.4 . . ?
C243 N55 N24 119.3(5) . . ?
C243 N55 H55 120.4 . . ?
C114 N56 Fe1 126.8(4) . . ?
C163 N56 Fe1 114.7(4) . . ?
C163 N56 C114 118.4(5) . . ?
N36 C58 C83 113.0(6) . . ?
C86 C58 N36 121.8(6) . . ?
C86 C58 C83 125.2(6) . . ?
N33 C59 C124 112.0(5) . . ?
C155 C59 N33 123.7(5) . . ?
C155 C59 C124 123.9(5) . . ?
N91 N60 H60 119.4 . . ?
N91 N60 C134 121.3(5) . . ?
C134 N60 H60 119.4 . . ?
C162 N61 N76 115.3(5) . . ?
C121 N62 N80 115.4(6) . . ?
N11 C64 C2 113.6(5) . . ?
O32 C64 N11 122.0(5) . . ?
O32 C64 C2 124.3(5) . . ?
C93 C2 C64 117.3(5) . . ?
C93 C2 C111 119.6(4) . . ?
C111 C2 C64 123.0(5) . . ?
C200 N67 Fe2 114.8(4) . . ?
C200 N67 C204 119.8(6) . . ?
C204 N67 Fe2 125.4(5) . . ?
C44 C68 N30 120.7(5) . . ?
C44 C68 C166 119.1(4) . . ?
C166 C68 N30 120.2(5) . . ?
N72 N69 H69 119.2 . . ?
N72 N69 C323 121.5(6) . . ?
C323 N69 H69 119.2 . . ?
C241 N72 N69 121.1(6) . . ?
C156 C73 C79 116.8(5) . . ?
C194 C73 C79 126.6(6) . . ?
C194 C73 C156 116.6(5) . . ?
C103 C74 H74 121.2 . . ?
C194 C74 H74 121.2 . . ?
C194 C74 C103 117.7(6) . . ?
C51 C75 H75 120.3 . . ?
C88 C75 C51 119.3(5) . . ?
C88 C75 H75 120.3 . . ?
N61 N76 H76 120.2 . . ?
N61 N76 C212 119.5(5) . . ?
C212 N76 H76 120.2 . . ?
C40 C77 C84 116.6(5) . . ?
C40 C77 C107 117.5(5) . . ?
C107 C77 C84 125.9(5) . . ?
N19 C78 C53 116.3(5) . . ?
N19 C78 C144 122.4(5) . . ?
C144 C78 C53 121.3(5) . . ?
N20 C79 C73 121.4(6) . . ?
N20 C79 H79 119.3 . . ?
C73 C79 H79 119.3 . . ?
N62 N80 H80 120.6 . . ?
C161 N80 N62 118.8(6) . . ?
C161 N80 H80 120.6 . . ?
C89 C81 H81 118.4 . . ?
C144 C81 H81 118.4 . . ?
C144 C81 C89 123.1(6) . . ?
N21 C82 H82 119.9 . . ?
N21 C82 C89 120.2(5) . . ?
C89 C82 H82 119.9 . . ?
C58 C83 N153 117.8(5) . . ?
C58 C83 C278 126.9(7) . . ?
C278 C83 N153 115.3(6) . . ?
N8 C84 C77 118.5(5) . . ?
N8 C84 H84 120.7 . . ?
C77 C84 H84 120.7 . . ?
C42 C86 H86 118.9 . . ?
C58 C86 C42 122.2(6) . . ?
C58 C86 H86 118.9 . . ?
C137 C87 C162 125.6(6) . . ?
C148 C87 C137 119.5(6) . . ?
C148 C87 C162 114.8(6) . . ?
C45 C88 H88 120.1 . . ?
C75 C88 C45 119.9(5) . . ?
C75 C88 H88 120.1 . . ?
C81 C89 C82 125.4(5) . . ?
C81 C89 C1 113.3(5) . . ?
C1 C89 C82 121.2(5) . . ?
N94 C90 C150 122.1(6) . . ?
N94 C90 C188 121.1(6) . . ?
C188 C90 C150 116.8(6) . . ?
C141 N91 N60 115.3(5) . . ?
N172 N92 H92 119.2 . . ?
C179 N92 H92 119.2 . . ?
C179 N92 N172 121.6(6) . . ?
C2 C93 H93 120.3 . . ?
C2 C93 C105 119.4(5) . . ?
C105 C93 H93 120.3 . . ?
C90 N94 C122 122.0(4) . . ?
C90 N94 C256 120.9(4) . . ?
C256 N94 C122 116.9(4) . . ?
C44 C95 C49 119.3(5) . . ?
C44 C95 H95 120.4 . . ?
C49 C95 H95 120.4 . . ?
N19 C1 C89 126.2(6) . . ?
N19 C1 H1 116.9 . . ?
C89 C1 H1 116.9 . . ?
N246 N97 H97 119.7 . . ?
C314 N97 H97 119.7 . . ?
C314 N97 N246 120.6(6) . . ?
C273 N98 Fe3 114.2(5) . . ?
C273 N98 C296 115.4(7) . . ?
C296 N98 Fe3 130.4(6) . . ?
N9 C99 C49 112.5(5) . . ?
O15 C99 N9 126.0(5) . . ?
O15 C99 C49 121.4(5) . . ?
C112 C100 C243 119.7(6) . . ?
C123 C100 C112 118.4(5) . . ?
C123 C100 C243 121.8(6) . . ?
N24 C101 C51 120.8(5) . . ?
N24 C101 H101 119.6 . . ?
C51 C101 H101 119.6 . . ?
N29 C102 C103 116.8(6) . . ?
N29 C102 C259 125.1(6) . . ?
C259 C102 C103 117.8(6) . . ?
N17 C103 C74 121.8(5) . . ?
N17 C103 C102 110.1(5) . . ?
C74 C103 C102 127.7(6) . . ?
C151 C104 H104 117.3 . . ?
C151 C104 C197 125.4(6) . . ?
C197 C104 H104 117.3 . . ?
C93 C105 H105 119.2 . . ?
C108 C105 C93 121.6(4) . . ?
C108 C105 H105 119.2 . . ?
C242 N106 Fe4 115.4(4) . . ?
C242 N106 C269 117.6(5) . . ?
C269 N106 Fe4 126.3(5) . . ?
C77 C107 H107 119.2 . . ?
C77 C107 C155 121.5(6) . . ?
C155 C107 H107 119.2 . . ?
C28 C108 N30 118.6(5) . . ?
C105 C108 C28 119.2(5) . . ?
C105 C108 N30 122.2(4) . . ?
C129 C109 C121 123.7(6) . . ?
C260 C109 C121 120.7(6) . . ?
C260 C109 C129 115.5(5) . . ?
C50 C110 H110 118.9 . . ?
C177 C110 C50 122.1(6) . . ?
C177 C110 H110 118.9 . . ?
C28 C111 H111 119.2 . . ?
C2 C111 C28 121.6(5) . . ?
C2 C111 H111 119.2 . . ?
C100 C112 H112 120.5 . . ?
C158 C112 C100 119.1(6) . . ?
C158 C112 H112 120.5 . . ?
C133 C113 H113 120.4 . . ?
C133 C113 C189 119.3(6) . . ?
C189 C113 H113 120.4 . . ?
N56 C114 H114 119.2 . . ?
C181 C114 N56 121.7(6) . . ?
C181 C114 H114 119.2 . . ?
N132 N115 H115 120.5 . . ?
N132 N115 C252 118.9(5) . . ?
C252 N115 H115 120.5 . . ?
C126 N116 C211 116.6(5) . . ?
C126 N116 C277 123.0(5) . . ?
C277 N116 C211 119.8(5) . . ?
O10 C117 N18 121.4(5) . . ?
O10 C117 C231 122.5(5) . . ?
N18 C117 C231 116.1(5) . . ?
C133 C120 H120 117.9 . . ?
C174 C120 H120 117.9 . . ?
C174 C120 C133 124.3(6) . . ?
N62 C121 C109 127.8(7) . . ?
N62 C121 H121 116.1 . . ?
C109 C121 H121 116.1 . . ?
C135 C122 N94 120.0(5) . . ?
C158 C122 N94 122.5(6) . . ?
C158 C122 C135 117.5(5) . . ?
C100 C123 H123 119.8 . . ?
C100 C123 C135 120.4(6) . . ?
C135 C123 H123 119.8 . . ?
N27 C124 C59 111.8(5) . . ?
C223 C124 N27 125.1(5) . . ?
C223 C124 C59 123.1(6) . . ?
N39 C125 C45 112.4(5) . . ?
N39 C125 C154 122.5(5) . . ?
C154 C125 C45 125.1(6) . . ?
N116 C126 C225 122.9(6) . . ?
C248 C126 N116 120.8(6) . . ?
C248 C126 C225 116.1(5) . . ?
N35 C127 C163 114.7(5) . . ?
N35 C127 C170 122.5(5) . . ?
C170 C127 C163 122.7(5) . . ?
N27 C128 H128 117.1 . . ?
C276 C128 N27 125.9(7) . . ?
C276 C128 H128 117.1 . . ?
N47 C129 C109 126.1(6) . . ?
N47 C129 H129 117.0 . . ?
C109 C129 H129 117.0 . . ?
C217 C131 C175 112.6(6) . . ?
C291 C131 C175 126.3(7) . . ?
C291 C131 C217 121.0(7) . . ?
C222 N132 N115 118.2(6) . . ?
C113 C133 C212 120.2(6) . . ?
C120 C133 C113 118.4(6) . . ?
C120 C133 C212 121.4(6) . . ?
O54 C134 N60 125.8(6) . . ?
O54 C134 C197 120.8(6) . . ?
N60 C134 C197 113.2(5) . . ?
C122 C135 C123 118.7(6) . . ?
C122 C135 H135 120.6 . . ?
C123 C135 H135 120.6 . . ?
C49 C136 H136 118.7 . . ?
C49 C136 C166 122.5(5) . . ?
C166 C136 H136 118.7 . . ?
C87 C137 H137 120.5 . . ?
C87 C137 C170 118.9(6) . . ?
C170 C137 H137 120.5 . . ?
N46 C140 H140 118.5 . . ?
C213 C140 N46 123.0(6) . . ?
C213 C140 H140 118.5 . . ?
C52 C141 H141 121.3 . . ?
N91 C141 C52 117.3(6) . . ?
N91 C141 H141 121.3 . . ?
C53 C143 H143 119.5 . . ?
C53 C143 C235 121.0(6) . . ?
C235 C143 H143 119.5 . . ?
C78 C144 H144 121.6 . . ?
C81 C144 C78 116.8(6) . . ?
C81 C144 H144 121.6 . . ?
C215 C145 H145 120.8 . . ?
C215 C145 C302 118.4(7) . . ?
C302 C145 H145 120.8 . . ?
N35 C148 H148 118.4 . . ?
C87 C148 N35 123.1(5) . . ?
C87 C148 H148 118.4 . . ?
C90 C150 H150 117.8 . . ?
C214 C150 C90 124.4(6) . . ?
C214 C150 H150 117.8 . . ?
C50 C151 H151 120.5 . . ?
C104 C151 C50 119.1(6) . . ?
C104 C151 H151 120.5 . . ?
C231 C152 H152 117.8 . . ?
C248 C152 H152 117.8 . . ?
C248 C152 C231 124.4(6) . . ?
C83 N153 Fe4 110.8(4) . . ?
C208 N153 Fe4 125.9(5) . . ?
C208 N153 C83 123.2(6) . . ?
C125 C154 H154 120.5 . . ?
C206 C154 C125 119.0(6) . . ?
C206 C154 H154 120.5 . . ?
C59 C155 C107 118.1(5) . . ?
C59 C155 H155 121.0 . . ?
C107 C155 H155 121.0 . . ?
N17 C156 H156 117.5 . . ?
C73 C156 N17 125.0(5) . . ?
C73 C156 H156 117.5 . . ?
C112 C158 C122 125.5(6) . . ?
C112 C158 H158 117.2 . . ?
C122 C158 H158 117.2 . . ?
N39 C160 H160 117.8 . . ?
N39 C160 C233 124.4(7) . . ?
C233 C160 H160 117.8 . . ?
N80 C161 C186 115.1(6) . . ?
O142 C161 N80 122.9(6) . . ?
O142 C161 C186 121.0(6) . . ?
N61 C162 C87 120.6(6) . . ?
N61 C162 H162 119.7 . . ?
C87 C162 H162 119.7 . . ?
N56 C163 C127 113.7(5) . . ?
N56 C163 C257 118.9(5) . . ?
C257 C163 C127 127.4(6) . . ?
C186 C164 H164 117.8 . . ?
C186 C164 C188 124.5(6) . . ?
C188 C164 H164 117.8 . . ?
C68 C166 H166 120.7 . . ?
C136 C166 C68 118.7(5) . . ?
C136 C166 H166 120.7 . . ?
C306 N169 N198 115.6(6) . . ?
C127 C170 C137 118.7(6) . . ?
C127 C170 H170 120.6 . . ?
C137 C170 H170 120.6 . . ?
N38 C171 C253 113.5(6) . . ?
C315 C171 N38 120.1(5) . . ?
C315 C171 C253 126.2(6) . . ?
C205 N172 N92 114.5(6) . . ?
N22 C173 H173 119.4 . . ?
N22 C173 C236 121.3(6) . . ?
C236 C173 H173 119.4 . . ?
C120 C174 H174 119.8 . . ?
C120 C174 C256 120.5(6) . . ?
C256 C174 H174 119.8 . . ?
C131 C175 H175 120.8 . . ?
N246 C175 C131 118.4(7) . . ?
N246 C175 H175 120.8 . . ?
C110 C177 H177 119.7 . . ?
C110 C177 C197 120.6(6) . . ?
C197 C177 H177 119.7 . . ?
C222 C178 C344 117.3(6) . . ?
C258 C178 C222 123.8(6) . . ?
C258 C178 C344 118.4(6) . . ?
N92 C179 C270 113.5(6) . . ?
O183 C179 N92 121.5(7) . . ?
O183 C179 C270 125.0(6) . . ?
C114 C181 H181 120.5 . . ?
C244 C181 C114 119.0(6) . . ?
C244 C181 H181 120.5 . . ?
N29 C184 H184 116.8 . . ?
C333 C184 N29 126.3(7) . . ?
C333 C184 H184 116.8 . . ?
C164 C186 C161 123.7(5) . . ?
C164 C186 C214 118.3(6) . . ?
C214 C186 C161 117.9(6) . . ?
N232 C187 C261 119.5(8) . . ?
C316 C187 N232 123.6(7) . . ?
C316 C187 C261 116.7(7) . . ?
C90 C188 H188 121.3 . . ?
C164 C188 C90 117.5(6) . . ?
C164 C188 H188 121.3 . . ?
C113 C189 H189 120.0 . . ?
C113 C189 C256 120.0(6) . . ?
C256 C189 H189 120.0 . . ?
N48 C192 H192 118.7 . . ?
C286 C192 N48 122.6(6) . . ?
C286 C192 H192 118.7 . . ?
N232 C193 C338 123.5(8) . . ?
N232 C193 C345 120.3(8) . . ?
C338 C193 C345 116.2(7) . . ?
C73 C194 H194 117.4 . . ?
C74 C194 C73 125.3(6) . . ?
C74 C194 H194 117.4 . . ?
N26 C195 H195 116.9 . . ?
N26 C195 C263 126.2(6) . . ?
C263 C195 H195 116.9 . . ?
N38 C196 H196 119.2 . . ?
N38 C196 C289 121.5(6) . . ?
C289 C196 H196 119.2 . . ?
C104 C197 C134 128.0(6) . . ?
C104 C197 C177 113.6(6) . . ?
C177 C197 C134 118.3(5) . . ?
N169 N198 H198 120.3 . . ?
N169 N198 C328 119.4(6) . . ?
C328 N198 H198 120.3 . . ?
N67 C200 C237 116.7(6) . . ?
N67 C200 C300 119.1(7) . . ?
C300 C200 C237 124.2(8) . . ?
C209 C201 H201 119.5 . . ?
C218 C201 H201 119.5 . . ?
C218 C201 C209 120.9(6) . . ?
N36 C202 C52 121.0(5) . . ?
N36 C202 H202 119.5 . . ?
C52 C202 H202 119.5 . . ?
N46 C203 C234 115.3(5) . . ?
N46 C203 C307 119.3(6) . . ?
C307 C203 C234 125.4(6) . . ?
N67 C204 H204 120.9 . . ?
N67 C204 C309 118.2(8) . . ?
C309 C204 H204 120.9 . . ?
N172 C205 H205 120.7 . . ?
N172 C205 C236 118.6(6) . . ?
C236 C205 H205 120.7 . . ?
C154 C206 H206 119.5 . . ?
C154 C206 C233 121.0(6) . . ?
C233 C206 H206 119.5 . . ?
N153 C208 H208 121.3 . . ?
N153 C208 C292 117.5(7) . . ?
C292 C208 H208 121.3 . . ?
C201 C209 C252 126.1(6) . . ?
C201 C209 C264 115.6(6) . . ?
C264 C209 C252 118.3(6) . . ?
C302 C211 N116 119.3(6) . . ?
C305 C211 N116 121.9(7) . . ?
C305 C211 C302 118.7(6) . . ?
N76 C212 C133 114.1(6) . . ?
O139 C212 N76 126.5(6) . . ?
O139 C212 C133 119.2(6) . . ?
C140 C213 C279 117.3(6) . . ?
C140 C213 C306 116.3(6) . . ?
C279 C213 C306 126.4(6) . . ?
C150 C214 C186 118.3(6) . . ?
C150 C214 H214 120.9 . . ?
C186 C214 H214 120.9 . . ?
C145 C215 C314 120.0(7) . . ?
C353 C215 C145 118.6(7) . . ?
C353 C215 C314 121.4(7) . . ?
N16 C217 C131 119.6(6) . . ?
N16 C217 H217 120.2 . . ?
C131 C217 H217 120.2 . . ?
C201 C218 H218 120.1 . . ?
C201 C218 C277 119.7(6) . . ?
C277 C218 H218 120.1 . . ?
N37 C221 C242 114.1(6) . . ?
N37 C221 C341 121.9(6) . . ?
C341 C221 C242 123.7(6) . . ?
N132 C222 C178 125.3(7) . . ?
N132 C222 H222 117.3 . . ?
C178 C222 H222 117.3 . . ?
C124 C223 H223 120.3 . . ?
C124 C223 C251 119.4(6) . . ?
C251 C223 H223 120.3 . . ?
C126 C225 H225 119.3 . . ?
C301 C225 C126 121.3(6) . . ?
C301 C225 H225 119.3 . . ?
C117 C231 C301 122.5(5) . . ?
C152 C231 C117 121.4(5) . . ?
C152 C231 C301 115.8(5) . . ?
C193 N232 C187 119.8(6) . . ?
C193 N232 C299 122.9(6) . . ?
C299 N232 C187 117.3(6) . . ?
C160 C233 C206 117.1(6) . . ?
C160 C233 H233 121.5 . . ?
C206 C233 H233 121.5 . . ?
N48 C234 C203 112.6(5) . . ?
N48 C234 C325 120.8(6) . . ?
C325 C234 C203 126.2(6) . . ?
C143 C235 H235 119.9 . . ?
C143 C235 C238 120.2(6) . . ?
C238 C235 H235 119.9 . . ?
C173 C236 C205 114.6(6) . . ?
C324 C236 C173 117.2(6) . . ?
C324 C236 C205 127.6(7) . . ?
N22 C237 C200 111.8(6) . . ?
C310 C237 N22 121.7(6) . . ?
C310 C237 C200 126.3(7) . . ?
C34 C238 C235 115.4(5) . . ?
C34 C238 H238 122.3 . . ?
C235 C238 H238 122.3 . . ?
C295 C240 C323 121.9(7) . . ?
C295 C240 C330 118.9(7) . . ?
C323 C240 C330 117.6(7) . . ?
N72 C241 H241 118.4 . . ?
N72 C241 C263 123.2(7) . . ?
C263 C241 H241 118.4 . . ?
N106 C242 C221 114.5(6) . . ?
C247 C242 N106 118.3(6) . . ?
C247 C242 C221 127.2(6) . . ?
O25 C243 N55 125.4(5) . . ?
O25 C243 C100 122.4(6) . . ?
N55 C243 C100 112.2(5) . . ?
C181 C244 H244 119.6 . . ?
C257 C244 C181 120.7(6) . . ?
C257 C244 H244 119.6 . . ?
C255 C245 H245 120.1 . . ?
C255 C245 C299 119.8(8) . . ?
C299 C245 H245 120.1 . . ?
C175 N246 N97 117.3(6) . . ?
C242 C247 H247 118.0 . . ?
C242 C247 C349 124.1(7) . . ?
C349 C247 H247 118.0 . . ?
C126 C248 H248 118.7 . . ?
C152 C248 C126 122.6(6) . . ?
C152 C248 H248 118.7 . . ?
C264 C250 H250 119.9 . . ?
C277 C250 H250 119.9 . . ?
C277 C250 C264 120.3(6) . . ?
C223 C251 H251 121.6 . . ?
C276 C251 C223 116.7(6) . . ?
C276 C251 H251 121.6 . . ?
N115 C252 C209 115.1(6) . . ?
O165 C252 N115 123.1(6) . . ?
O165 C252 C209 121.6(6) . . ?
N47 C253 C171 115.4(5) . . ?
N47 C253 C268 122.9(6) . . ?
C268 C253 C171 121.5(7) . . ?
C261 C254 H254 120.3 . . ?
C270 C254 H254 120.3 . . ?
C270 C254 C261 119.5(7) . . ?
C245 C255 H255 116.2 . . ?
C245 C255 C283 127.7(8) . . ?
C283 C255 H255 116.2 . . ?
N94 C256 C189 119.3(6) . . ?
C174 C256 N94 123.0(6) . . ?
C174 C256 C189 117.3(6) . . ?
C163 C257 H257 119.4 . . ?
C244 C257 C163 121.1(6) . . ?
C244 C257 H257 119.4 . . ?
N37 C258 C178 123.8(6) . . ?
N37 C258 H258 118.1 . . ?
C178 C258 H258 118.1 . . ?
C102 C259 H259 125.5 . . ?
C102 C259 C331 109.0(7) . . ?
C331 C259 H259 125.5 . . ?
C109 C260 H260 118.4 . . ?
C109 C260 C268 123.2(6) . . ?
C268 C260 H260 118.4 . . ?
C187 C261 H261 119.4 . . ?
C254 C261 C187 121.1(7) . . ?
C254 C261 H261 119.4 . . ?
C195 C263 C241 117.4(7) . . ?
C195 C263 C326 116.4(7) . . ?
C241 C263 C326 125.2(7) . . ?
C209 C264 H264 119.0 . . ?
C250 C264 C209 122.1(6) . . ?
C250 C264 H264 119.0 . . ?
N26 C266 C319 118.2(7) . . ?
C317 C266 N26 116.6(7) . . ?
C317 C266 C319 124.8(8) . . ?
C253 C268 C260 114.8(7) . . ?
C253 C268 H268 122.6 . . ?
C260 C268 H268 122.6 . . ?
N106 C269 H269 117.3 . . ?
C318 C269 N106 125.4(7) . . ?
C318 C269 H269 117.3 . . ?
C254 C270 C179 121.6(7) . . ?
C254 C270 C294 122.0(6) . . ?
C294 C270 C179 116.4(6) . . ?
N98 C273 C297 119.7(7) . . ?
N98 C273 C358 124.1(8) . . ?
C358 C273 C297 116.1(9) . . ?
C296 C275 H275 118.5 . . ?
C351 C275 H275 118.5 . . ?
C351 C275 C296 123.0(11) . . ?
C128 C276 C251 120.5(6) . . ?
C128 C276 H276 119.8 . . ?
C251 C276 H276 119.8 . . ?
C218 C277 N116 118.9(6) . . ?
C250 C277 N116 120.2(6) . . ?
C250 C277 C218 120.6(5) . . ?
C83 C278 H278 119.3 . . ?
C308 C278 C83 121.4(7) . . ?
C308 C278 H278 119.3 . . ?
C213 C279 H279 119.8 . . ?
C307 C279 C213 120.3(6) . . ?
C307 C279 H279 119.8 . . ?
C298 C283 C255 113.5(7) . . ?
C298 C283 C328 125.5(8) . . ?
C328 C283 C255 120.6(7) . . ?
C192 C286 H286 120.2 . . ?
C363 C286 C192 119.6(6) . . ?
C363 C286 H286 120.2 . . ?
C196 C289 H289 118.4 . . ?
C196 C289 C304 123.1(6) . . ?
C304 C289 H289 118.4 . . ?
C131 C291 H291 121.7 . . ?
C131 C291 C335 116.5(8) . . ?
C335 C291 H291 121.7 . . ?
C208 C292 H292 118.7 . . ?
C308 C292 C208 122.7(8) . . ?
C308 C292 H292 118.7 . . ?
C300 C293 H293 122.3 . . ?
C309 C293 H293 122.3 . . ?
C309 C293 C300 115.4(9) . . ?
C270 C294 H294 122.2 . . ?
C270 C294 C316 115.6(7) . . ?
C316 C294 H294 122.2 . . ?
C240 C295 H295 119.7 . . ?
C338 C295 C240 120.7(7) . . ?
C338 C295 H295 119.7 . . ?
N98 C296 C275 123.1(9) . . ?
N98 C296 H296 118.5 . . ?
C275 C296 H296 118.5 . . ?
N16 C297 C273 106.8(7) . . ?
C335 C297 N16 122.6(7) . . ?
C335 C297 C273 130.5(8) . . ?
C283 C298 H298 120.9 . . ?
C283 C298 C348 118.1(7) . . ?
C348 C298 H298 120.9 . . ?
C245 C299 N232 124.8(7) . . ?
C245 C299 C348 114.9(8) . . ?
C348 C299 N232 119.6(8) . . ?
C200 C300 H300 119.0 . . ?
C293 C300 C200 122.0(9) . . ?
C293 C300 H300 119.0 . . ?
C225 C301 C231 119.6(6) . . ?
C225 C301 H301 120.2 . . ?
C231 C301 H301 120.2 . . ?
C145 C302 C211 119.5(6) . . ?
C145 C302 H302 120.3 . . ?
C211 C302 H302 120.3 . . ?
C289 C304 H304 121.6 . . ?
C315 C304 C289 116.8(7) . . ?
C315 C304 H304 121.6 . . ?
C211 C305 H305 119.4 . . ?
C353 C305 C211 121.2(8) . . ?
C353 C305 H305 119.4 . . ?
N169 C306 C213 117.6(6) . . ?
N169 C306 H306 121.2 . . ?
C213 C306 H306 121.2 . . ?
C203 C307 H307 118.8 . . ?
C279 C307 C203 122.4(7) . . ?
C279 C307 H307 118.8 . . ?
C278 C308 H308 120.5 . . ?
C292 C308 C278 119.0(7) . . ?
C292 C308 H308 120.5 . . ?
C204 C309 H309 117.3 . . ?
C293 C309 C204 125.4(9) . . ?
C293 C309 H309 117.3 . . ?
C237 C310 H310 121.8 . . ?
C237 C310 C324 116.4(7) . . ?
C324 C310 H310 121.8 . . ?
N97 C314 C215 114.2(6) . . ?
O249 C314 N97 124.6(7) . . ?
O249 C314 C215 121.1(7) . . ?
C171 C315 H315 119.9 . . ?
C304 C315 C171 120.2(7) . . ?
C304 C315 H315 119.9 . . ?
C187 C316 C294 124.8(7) . . ?
C187 C316 H316 117.6 . . ?
C294 C316 H316 117.6 . . ?
C266 C317 C329 126.1(6) . . ?
C266 C317 N147 113.8(6) . . ?
C329 C317 N147 120.0 . . ?
C317 C329 H329 120.0 . . ?
C365 C329 C317 120.0 . . ?
C365 C329 H329 120.0 . . ?
C329 C365 H365 120.0 . . ?
C329 C365 C372 120.0 . . ?
C372 C365 H365 120.0 . . ?
C365 C372 H372 120.0 . . ?
C216 C372 C365 120.0 . . ?
C216 C372 H372 120.0 . . ?
C372 C216 H216 120.0 . . ?
C372 C216 N147 120.0 . . ?
N147 C216 H216 120.0 . . ?
C317 N147 Fe4 114.4(3) . . ?
C216 N147 Fe4 125.6(3) . . ?
C216 N147 C317 120.0 . . ?
C269 C318 H318 122.4 . . ?
C269 C318 C349 115.2(7) . . ?
C349 C318 H318 122.4 . . ?
C266 C319 H319 118.8 . . ?
C326 C319 C266 122.4(8) . . ?
C326 C319 H319 118.8 . . ?
N69 C323 C240 116.4(7) . . ?
O229 C323 N69 124.0(7) . . ?
O229 C323 C240 119.6(8) . . ?
C236 C324 C310 124.5(7) . . ?
C236 C324 H324 117.8 . . ?
C310 C324 H324 117.8 . . ?
C234 C325 H325 120.6 . . ?
C363 C325 C234 118.7(7) . . ?
C363 C325 H325 120.6 . . ?
C263 C326 H326 120.9 . . ?
C319 C326 C263 118.2(8) . . ?
C319 C326 H326 120.9 . . ?
N198 C328 C283 113.8(7) . . ?
O227 C328 N198 120.1(7) . . ?
O227 C328 C283 126.0(7) . . ?
C240 C330 H330 122.1 . . ?
C345 C330 C240 115.7(8) . . ?
C345 C330 H330 122.1 . . ?
C259 C331 H331 117.4 . . ?
C333 C331 C259 125.3(8) . . ?
C333 C331 H331 117.4 . . ?
C184 C333 C331 117.4(7) . . ?
C184 C333 H333 121.3 . . ?
C331 C333 H333 121.3 . . ?
C291 C335 H335 118.9 . . ?
C297 C335 C291 122.3(8) . . ?
C297 C335 H335 118.9 . . ?
C193 C338 C295 121.8(8) . . ?
C193 C338 H338 119.1 . . ?
C295 C338 H338 119.1 . . ?
C221 C341 H341 120.1 . . ?
C221 C341 C344 119.8(7) . . ?
C344 C341 H341 120.1 . . ?
C178 C344 C341 115.6(6) . . ?
C178 C344 H344 122.2 . . ?
C341 C344 H344 122.2 . . ?
C193 C345 H345 117.5 . . ?
C330 C345 C193 125.0(8) . . ?
C330 C345 H345 117.5 . . ?
C298 C348 H348 117.3 . . ?
C299 C348 C298 125.3(7) . . ?
C299 C348 H348 117.3 . . ?
C247 C349 C318 118.9(7) . . ?
C247 C349 H349 120.6 . . ?
C318 C349 H349 120.6 . . ?
C275 C351 H351 121.6 . . ?
C275 C351 C358 116.8(10) . . ?
C358 C351 H351 121.6 . . ?
C215 C353 H353 118.3 . . ?
C305 C353 C215 123.4(7) . . ?
C305 C353 H353 118.3 . . ?
C273 C358 C351 117.2(9) . . ?
C273 C358 H358 121.4 . . ?
C351 C358 H358 121.4 . . ?
C286 C363 C325 121.6(7) . . ?
C286 C363 H363 119.2 . . ?
C325 C363 H363 119.2 . . ?
O31 Cl1 O47 110.4(4) . . ?
O31 Cl1 O5 109.3(4) . . ?
O31 Cl1 O34 106.4(4) . . ?
O47 Cl1 O5 108.7(4) . . ?
O47 Cl1 O34 108.3(4) . . ?
O5 Cl1 O34 113.7(4) . . ?
O22 Cl4 O3 110.4(4) . . ?
O4 Cl4 O22 108.9(4) . . ?
O4 Cl4 O3 110.9(4) . . ?
O59 Cl4 O22 107.2(4) . . ?
O59 Cl4 O4 106.7(4) . . ?
O59 Cl4 O3 112.5(4) . . ?
O8 Cl8 O9 110.0(3) . . ?
O6 Cl8 O8 107.6(3) . . ?
O6 Cl8 O9 111.6(4) . . ?
O6 Cl8 O11 110.1(3) . . ?
O11 Cl8 O8 109.7(3) . . ?
O11 Cl8 O9 107.9(3) . . ?
O18 Cl2 O14 112.4(3) . . ?
O18 Cl2 O17 109.6(3) . . ?
O18 Cl2 O29 108.0(3) . . ?
O17 Cl2 O14 105.2(3) . . ?
O29 Cl2 O14 112.3(3) . . ?
O29 Cl2 O17 109.3(4) . . ?

loop_
_geom_bond_atom_site_label_1
_geom_bond_atom_site_label_2
_geom_bond_distance
_geom_bond_site_symmetry_2
_geom_bond_publ_flag
Fe1 N17 1.930(4) . ?
Fe1 N29 1.974(5) . ?
Fe1 N35 1.950(4) . ?
Fe1 N46 1.981(4) . ?
Fe1 N48 1.950(4) . ?
Fe1 N56 1.990(4) . ?
Fe2 N7 1.970(4) . ?
Fe2 N19 1.986(4) . ?
Fe2 N22 1.995(5) . ?
Fe2 N23 1.961(4) . ?
Fe2 N39 1.963(4) . ?
Fe2 N67 1.967(5) . ?
Fe3 N16 1.969(5) . ?
Fe3 N27 1.968(4) . ?
Fe3 N33 1.934(4) . ?
Fe3 N38 1.951(5) . ?
Fe3 N47 1.991(5) . ?
Fe3 N98 1.965(5) . ?
Fe4 N26 1.950(5) . ?
Fe4 N36 1.965(5) . ?
Fe4 N37 1.988(4) . ?
Fe4 N106 1.970(5) . ?
Fe4 N153 1.982(5) . ?
Fe4 N147 1.993(4) . ?
N7 C34 1.316(6) . ?
N7 C53 1.383(6) . ?
N8 N9 1.428(5) . ?
N8 C84 1.277(6) . ?
N9 H9 0.8800 . ?
N9 C99 1.319(7) . ?
O10 C117 1.258(6) . ?
N11 H11 0.8800 . ?
N11 N21 1.366(5) . ?
N11 C64 1.410(6) . ?
O15 C99 1.305(7) . ?
N16 C217 1.367(6) . ?
N16 C297 1.369(8) . ?
N17 C103 1.406(6) . ?
N17 C156 1.411(6) . ?
N18 H18 0.8800 . ?
N18 N20 1.422(5) . ?
N18 C117 1.376(6) . ?
N19 C78 1.331(6) . ?
N19 C1 1.305(6) . ?
N20 C79 1.235(6) . ?
N21 C82 1.252(6) . ?
N22 C173 1.346(6) . ?
N22 C237 1.363(7) . ?
N23 C43 1.331(6) . ?
N23 C45 1.342(6) . ?
N24 N55 1.378(5) . ?
N24 C101 1.278(6) . ?
O25 C243 1.229(7) . ?
N26 C195 1.358(7) . ?
N26 C266 1.376(8) . ?
N27 C124 1.350(7) . ?
N27 C128 1.346(6) . ?
C28 H28 0.9500 . ?
C28 C108 1.398(7) . ?
C28 C111 1.409(7) . ?
N29 C102 1.335(7) . ?
N29 C184 1.352(7) . ?
N30 C50 1.407(6) . ?
N30 C68 1.425(6) . ?
N30 C108 1.435(6) . ?
O32 C64 1.212(6) . ?
N33 C40 1.416(6) . ?
N33 C59 1.365(6) . ?
C34 H34 0.9500 . ?
C34 C238 1.353(7) . ?
N35 C127 1.351(6) . ?
N35 C148 1.385(6) . ?
N36 C58 1.350(6) . ?
N36 C202 1.379(6) . ?
N37 C221 1.351(7) . ?
N37 C258 1.308(6) . ?
N38 C171 1.415(7) . ?
N38 C196 1.335(6) . ?
N39 C125 1.372(7) . ?
N39 C160 1.340(6) . ?
C40 H40 0.9500 . ?
C40 C77 1.323(7) . ?
C42 H42 0.9500 . ?
C42 C52 1.363(7) . ?
C42 C86 1.377(8) . ?
C43 H43 0.9500 . ?
C43 C51 1.376(7) . ?
C44 H44 0.9500 . ?
C44 C68 1.344(7) . ?
C44 C95 1.391(6) . ?
C45 C88 1.432(7) . ?
C45 C125 1.436(7) . ?
N46 C140 1.357(6) . ?
N46 C203 1.354(7) . ?
N47 C129 1.296(6) . ?
N47 C253 1.335(7) . ?
N48 C192 1.393(6) . ?
N48 C234 1.352(7) . ?
C49 C95 1.412(7) . ?
C49 C99 1.488(6) . ?
C49 C136 1.319(7) . ?
C50 C110 1.333(7) . ?
C50 C151 1.352(7) . ?
C51 C75 1.387(7) . ?
C51 C101 1.462(7) . ?
C52 C141 1.445(8) . ?
C52 C202 1.462(8) . ?
C53 C78 1.483(6) . ?
C53 C143 1.297(7) . ?
O54 C134 1.218(6) . ?
N55 H55 0.8800 . ?
N55 C243 1.347(7) . ?
N56 C114 1.355(6) . ?
N56 C163 1.349(6) . ?
C58 C83 1.356(8) . ?
C58 C86 1.298(7) . ?
C59 C124 1.525(7) . ?
C59 C155 1.353(7) . ?
N60 H60 0.8800 . ?
N60 N91 1.316(6) . ?
N60 C134 1.357(7) . ?
N61 N76 1.350(6) . ?
N61 C162 1.304(7) . ?
N62 N80 1.365(6) . ?
N62 C121 1.271(7) . ?
C64 C2 1.455(7) . ?
C2 C93 1.380(6) . ?
C2 C111 1.386(7) . ?
N67 C200 1.325(7) . ?
N67 C204 1.342(7) . ?
C68 C166 1.410(7) . ?
N69 H69 0.8800 . ?
N69 N72 1.324(6) . ?
N69 C323 1.337(9) . ?
N72 C241 1.322(8) . ?
C73 C79 1.425(7) . ?
C73 C156 1.369(7) . ?
C73 C194 1.351(7) . ?
C74 H74 0.9500 . ?
C74 C103 1.432(7) . ?
C74 C194 1.313(7) . ?
C75 H75 0.9500 . ?
C75 C88 1.379(7) . ?
N76 H76 0.8800 . ?
N76 C212 1.371(7) . ?
C77 C84 1.457(7) . ?
C77 C107 1.370(7) . ?
C78 C144 1.395(7) . ?
C79 H79 0.9500 . ?
N80 H80 0.8800 . ?
N80 C161 1.332(7) . ?
C81 H81 0.9500 . ?
C81 C89 1.386(7) . ?
C81 C144 1.370(7) . ?
C82 H82 0.9500 . ?
C82 C89 1.432(7) . ?
C83 N153 1.436(8) . ?
C83 C278 1.433(8) . ?
C84 H84 0.9500 . ?
C86 H86 0.9500 . ?
C87 C137 1.380(7) . ?
C87 C148 1.360(7) . ?
C87 C162 1.433(7) . ?
C88 H88 0.9500 . ?
C89 C1 1.399(7) . ?
C90 N94 1.369(7) . ?
C90 C150 1.399(9) . ?
C90 C188 1.395(8) . ?
N91 C141 1.267(7) . ?
N92 H92 0.8800 . ?
N92 N172 1.402(6) . ?
N92 C179 1.352(7) . ?
C93 H93 0.9500 . ?
C93 C105 1.395(6) . ?
N94 C122 1.433(6) . ?
N94 C256 1.410(7) . ?
C95 H95 0.9500 . ?
C1 H1 0.9500 . ?
N97 H97 0.8800 . ?
N97 N246 1.370(6) . ?
N97 C314 1.314(8) . ?
N98 C273 1.274(9) . ?
N98 C296 1.337(8) . ?
C100 C112 1.399(8) . ?
C100 C123 1.344(8) . ?
C100 C243 1.528(7) . ?
C101 H101 0.9500 . ?
C102 C103 1.458(7) . ?
C102 C259 1.424(8) . ?
C104 H104 0.9500 . ?
C104 C151 1.318(7) . ?
C104 C197 1.348(7) . ?
C105 H105 0.9500 . ?
C105 C108 1.390(7) . ?
N106 C242 1.317(7) . ?
N106 C269 1.379(7) . ?
C107 H107 0.9500 . ?
C107 C155 1.384(7) . ?
C109 C121 1.396(8) . ?
C109 C129 1.386(7) . ?
C109 C260 1.321(8) . ?
C110 H110 0.9500 . ?
C110 C177 1.323(7) . ?
C111 H111 0.9500 . ?
C112 H112 0.9500 . ?
C112 C158 1.305(7) . ?
C113 H113 0.9500 . ?
C113 C133 1.368(8) . ?
C113 C189 1.389(8) . ?
C114 H114 0.9500 . ?
C114 C181 1.340(7) . ?
N115 H115 0.8800 . ?
N115 N132 1.317(6) . ?
N115 C252 1.365(7) . ?
N116 C126 1.385(7) . ?
N116 C211 1.479(7) . ?
N116 C277 1.403(7) . ?
C117 C231 1.424(7) . ?
C120 H120 0.9500 . ?
C120 C133 1.349(8) . ?
C120 C174 1.327(7) . ?
C121 H121 0.9500 . ?
C122 C135 1.393(8) . ?
C122 C158 1.312(7) . ?
C123 H123 0.9500 . ?
C123 C135 1.397(7) . ?
C124 C223 1.300(7) . ?
C125 C154 1.397(7) . ?
C126 C225 1.406(8) . ?
C126 C248 1.383(8) . ?
C127 C163 1.442(7) . ?
C127 C170 1.394(7) . ?
C128 H128 0.9500 . ?
C128 C276 1.288(8) . ?
C129 H129 0.9500 . ?
C131 C175 1.498(8) . ?
C131 C217 1.424(8) . ?
C131 C291 1.311(9) . ?
N132 C222 1.242(7) . ?
C133 C212 1.518(7) . ?
C134 C197 1.515(8) . ?
C135 H135 0.9500 . ?
C136 H136 0.9500 . ?
C136 C166 1.393(6) . ?
C137 H137 0.9500 . ?
C137 C170 1.407(7) . ?
O139 C212 1.217(7) . ?
C140 H140 0.9500 . ?
C140 C213 1.349(7) . ?
C141 H141 0.9500 . ?
O142 C161 1.168(7) . ?
C143 H143 0.9500 . ?
C143 C235 1.351(7) . ?
C144 H144 0.9500 . ?
C145 H145 0.9500 . ?
C145 C215 1.397(8) . ?
C145 C302 1.401(8) . ?
C148 H148 0.9500 . ?
C150 H150 0.9500 . ?
C150 C214 1.366(8) . ?
C151 H151 0.9500 . ?
C152 H152 0.9500 . ?
C152 C231 1.359(7) . ?
C152 C248 1.318(7) . ?
N153 C208 1.385(7) . ?
C154 H154 0.9500 . ?
C154 C206 1.305(8) . ?
C155 H155 0.9500 . ?
C156 H156 0.9500 . ?
C158 H158 0.9500 . ?
C160 H160 0.9500 . ?
C160 C233 1.360(8) . ?
C161 C186 1.518(8) . ?
C162 H162 0.9500 . ?
C163 C257 1.357(7) . ?
C164 H164 0.9500 . ?
C164 C186 1.363(8) . ?
C164 C188 1.392(8) . ?
O165 C252 1.189(7) . ?
C166 H166 0.9500 . ?
N169 N198 1.316(6) . ?
N169 C306 1.305(7) . ?
C170 H170 0.9500 . ?
C171 C253 1.451(8) . ?
C171 C315 1.400(9) . ?
N172 C205 1.265(7) . ?
C173 H173 0.9500 . ?
C173 C236 1.352(7) . ?
C174 H174 0.9500 . ?
C174 C256 1.360(8) . ?
C175 H175 0.9500 . ?
C175 N246 1.242(7) . ?
C177 H177 0.9500 . ?
C177 C197 1.421(8) . ?
C178 C222 1.420(8) . ?
C178 C258 1.399(8) . ?
C178 C344 1.430(9) . ?
C179 O183 1.233(7) . ?
C179 C270 1.505(9) . ?
C181 H181 0.9500 . ?
C181 C244 1.326(8) . ?
C184 H184 0.9500 . ?
C184 C333 1.237(8) . ?
C186 C214 1.377(7) . ?
C187 N232 1.410(8) . ?
C187 C261 1.414(10) . ?
C187 C316 1.354(9) . ?
C188 H188 0.9500 . ?
C189 H189 0.9500 . ?
C189 C256 1.428(8) . ?
C192 H192 0.9500 . ?
C192 C286 1.374(8) . ?
C193 N232 1.364(8) . ?
C193 C338 1.375(10) . ?
C193 C345 1.481(11) . ?
C194 H194 0.9500 . ?
C195 H195 0.9500 . ?
C195 C263 1.361(8) . ?
C196 H196 0.9500 . ?
C196 C289 1.345(9) . ?
N198 H198 0.8800 . ?
N198 C328 1.317(8) . ?
C200 C237 1.486(8) . ?
C200 C300 1.424(9) . ?
C201 H201 0.9500 . ?
C201 C209 1.401(8) . ?
C201 C218 1.373(7) . ?
C202 H202 0.9500 . ?
C203 C234 1.447(8) . ?
C203 C307 1.356(8) . ?
C204 H204 0.9500 . ?
C204 C309 1.375(9) . ?
C205 H205 0.9500 . ?
C205 C236 1.480(8) . ?
C206 H206 0.9500 . ?
C206 C233 1.420(9) . ?
C208 H208 0.9500 . ?
C208 C292 1.416(9) . ?
C209 C252 1.500(8) . ?
C209 C264 1.405(7) . ?
C211 C302 1.435(9) . ?
C211 C305 1.347(9) . ?
C213 C279 1.368(8) . ?
C213 C306 1.508(8) . ?
C214 H214 0.9500 . ?
C215 C314 1.523(9) . ?
C215 C353 1.375(9) . ?
C217 H217 0.9500 . ?
C218 H218 0.9500 . ?
C218 C277 1.377(8) . ?
C221 C242 1.442(8) . ?
C221 C341 1.372(9) . ?
C222 H222 0.9500 . ?
C223 H223 0.9500 . ?
C223 C251 1.382(8) . ?
C225 H225 0.9500 . ?
C225 C301 1.390(8) . ?
O227 C328 1.268(8) . ?
O229 C323 1.220(8) . ?
C231 C301 1.436(7) . ?
N232 C299 1.408(8) . ?
C233 H233 0.9500 . ?
C234 C325 1.402(9) . ?
C235 H235 0.9500 . ?
C235 C238 1.371(8) . ?
C236 C324 1.297(9) . ?
C237 C310 1.325(8) . ?
C238 H238 0.9500 . ?
C240 C295 1.402(9) . ?
C240 C323 1.498(9) . ?
C240 C330 1.499(10) . ?
C241 H241 0.9500 . ?
C241 C263 1.375(9) . ?
C242 C247 1.268(8) . ?
C244 H244 0.9500 . ?
C244 C257 1.322(7) . ?
C245 H245 0.9500 . ?
C245 C255 1.250(9) . ?
C245 C299 1.327(9) . ?
C247 H247 0.9500 . ?
C247 C349 1.344(9) . ?
C248 H248 0.9500 . ?
O249 C314 1.191(7) . ?
C250 H250 0.9500 . ?
C250 C264 1.365(7) . ?
C250 C277 1.317(7) . ?
C251 H251 0.9500 . ?
C251 C276 1.340(8) . ?
C253 C268 1.397(8) . ?
C254 H254 0.9500 . ?
C254 C261 1.398(8) . ?
C254 C270 1.364(8) . ?
C255 H255 0.9500 . ?
C255 C283 1.491(9) . ?
C257 H257 0.9500 . ?
C258 H258 0.9500 . ?
C259 H259 0.9500 . ?
C259 C331 1.430(8) . ?
C260 H260 0.9500 . ?
C260 C268 1.418(8) . ?
C261 H261 0.9500 . ?
C263 C326 1.430(10) . ?
C264 H264 0.9500 . ?
C266 C317 1.354(8) . ?
C266 C319 1.416(11) . ?
C268 H268 0.9500 . ?
C269 H269 0.9500 . ?
C269 C318 1.257(8) . ?
C270 C294 1.410(9) . ?
C273 C297 1.532(10) . ?
C273 C358 1.376(10) . ?
C275 H275 0.9500 . ?
C275 C296 1.391(10) . ?
C275 C351 1.194(12) . ?
C276 H276 0.9500 . ?
C278 H278 0.9500 . ?
C278 C308 1.421(9) . ?
C279 H279 0.9500 . ?
C279 C307 1.299(8) . ?
C283 C298 1.276(9) . ?
C283 C328 1.452(10) . ?
C286 H286 0.9500 . ?
C286 C363 1.287(9) . ?
C289 H289 0.9500 . ?
C289 C304 1.390(10) . ?
C291 H291 0.9500 . ?
C291 C335 1.442(9) . ?
C292 H292 0.9500 . ?
C292 C308 1.345(9) . ?
C293 H293 0.9500 . ?
C293 C300 1.334(10) . ?
C293 C309 1.317(10) . ?
C294 H294 0.9500 . ?
C294 C316 1.416(8) . ?
C295 H295 0.9500 . ?
C295 C338 1.389(9) . ?
C296 H296 0.9500 . ?
C297 C335 1.268(9) . ?
C298 H298 0.9500 . ?
C298 C348 1.420(9) . ?
C299 C348 1.386(9) . ?
C300 H300 0.9500 . ?
C301 H301 0.9500 . ?
C302 H302 0.9500 . ?
C304 H304 0.9500 . ?
C304 C315 1.377(9) . ?
C305 H305 0.9500 . ?
C305 C353 1.316(8) . ?
C306 H306 0.9500 . ?
C307 H307 0.9500 . ?
C308 H308 0.9500 . ?
C309 H309 0.9500 . ?
C310 H310 0.9500 . ?
C310 C324 1.372(9) . ?
C315 H315 0.9500 . ?
C316 H316 0.9500 . ?
C317 C329 1.3900 . ?
C317 N147 1.3900 . ?
C329 H329 0.9500 . ?
C329 C365 1.3900 . ?
C365 H365 0.9500 . ?
C365 C372 1.3900 . ?
C372 H372 0.9500 . ?
C372 C216 1.3900 . ?
C216 H216 0.9500 . ?
C216 N147 1.3900 . ?
C318 H318 0.9500 . ?
C318 C349 1.373(9) . ?
C319 H319 0.9500 . ?
C319 C326 1.358(10) . ?
C324 H324 0.9500 . ?
C325 H325 0.9500 . ?
C325 C363 1.389(9) . ?
C326 H326 0.9500 . ?
C330 H330 0.9500 . ?
C330 C345 1.337(10) . ?
C331 H331 0.9500 . ?
C331 C333 1.366(10) . ?
C333 H333 0.9500 . ?
C335 H335 0.9500 . ?
C338 H338 0.9500 . ?
C341 H341 0.9500 . ?
C341 C344 1.433(8) . ?
C344 H344 0.9500 . ?
C345 H345 0.9500 . ?
C348 H348 0.9500 . ?
C349 H349 0.9500 . ?
C351 H351 0.9500 . ?
C351 C358 1.472(12) . ?
C353 H353 0.9500 . ?
C358 H358 0.9500 . ?
C363 H363 0.9500 . ?
Cl1 O31 1.372(6) . ?
Cl1 O47 1.397(5) . ?
Cl1 O5 1.456(6) . ?
Cl1 O34 1.542(6) . ?
Cl4 O22 1.468(7) . ?
Cl4 O4 1.466(5) . ?
Cl4 O3 1.475(5) . ?
Cl4 O59 1.458(5) . ?
Cl8 O8 1.425(5) . ?
Cl8 O9 1.455(4) . ?
Cl8 O6 1.373(5) . ?
Cl8 O11 1.420(4) . ?
O14 Cl2 1.488(5) . ?
Cl2 O18 1.408(4) . ?
Cl2 O17 1.443(5) . ?
Cl2 O29 1.410(5) . ?

loop_
_geom_torsion_atom_site_label_1
_geom_torsion_atom_site_label_2
_geom_torsion_atom_site_label_3
_geom_torsion_atom_site_label_4
_geom_torsion
_geom_torsion_site_symmetry_1
_geom_torsion_site_symmetry_2
_geom_torsion_site_symmetry_3
_geom_torsion_site_symmetry_4
_geom_torsion_publ_flag
Fe1 N17 C103 C74 -173.6(4) . . . . ?
Fe1 N17 C103 C102 0.5(6) . . . . ?
Fe1 N17 C156 C73 171.4(4) . . . . ?
Fe1 N29 C102 C103 -2.9(7) . . . . ?
Fe1 N29 C102 C259 -176.8(5) . . . . ?
Fe1 N29 C184 C333 -178.8(6) . . . . ?
Fe1 N35 C127 C163 11.3(6) . . . . ?
Fe1 N35 C127 C170 -171.2(4) . . . . ?
Fe1 N35 C148 C87 167.8(4) . . . . ?
Fe1 N46 C140 C213 180.0(5) . . . . ?
Fe1 N46 C203 C234 -2.7(8) . . . . ?
Fe1 N46 C203 C307 176.1(6) . . . . ?
Fe1 N48 C192 C286 176.1(6) . . . . ?
Fe1 N48 C234 C203 8.3(8) . . . . ?
Fe1 N48 C234 C325 -178.8(6) . . . . ?
Fe1 N56 C114 C181 178.5(5) . . . . ?
Fe1 N56 C163 C127 0.5(6) . . . . ?
Fe1 N56 C163 C257 178.6(4) . . . . ?
Fe2 N7 C34 C238 -177.4(5) . . . . ?
Fe2 N7 C53 C78 -0.8(6) . . . . ?
Fe2 N7 C53 C143 174.2(5) . . . . ?
Fe2 N19 C78 C53 3.2(6) . . . . ?
Fe2 N19 C78 C144 -177.8(5) . . . . ?
Fe2 N19 C1 C89 173.1(4) . . . . ?
Fe2 N22 C173 C236 170.9(5) . . . . ?
Fe2 N22 C237 C200 0.5(7) . . . . ?
Fe2 N22 C237 C310 -175.8(6) . . . . ?
Fe2 N23 C43 C51 178.1(4) . . . . ?
Fe2 N23 C45 C88 -176.1(4) . . . . ?
Fe2 N23 C45 C125 7.5(6) . . . . ?
Fe2 N39 C125 C45 0.3(6) . . . . ?
Fe2 N39 C125 C154 179.7(4) . . . . ?
Fe2 N39 C160 C233 -178.8(5) . . . . ?
Fe2 N67 C200 C237 -0.3(7) . . . . ?
Fe2 N67 C200 C300 -179.3(5) . . . . ?
Fe2 N67 C204 C309 177.5(5) . . . . ?
Fe3 N16 C217 C131 175.5(4) . . . . ?
Fe3 N16 C297 C273 0.1(7) . . . . ?
Fe3 N16 C297 C335 -176.1(7) . . . . ?
Fe3 N27 C124 C59 -1.0(7) . . . . ?
Fe3 N27 C124 C223 -178.7(6) . . . . ?
Fe3 N27 C128 C276 179.9(6) . . . . ?
Fe3 N33 C40 C77 169.5(5) . . . . ?
Fe3 N33 C59 C124 5.8(6) . . . . ?
Fe3 N33 C59 C155 -167.6(5) . . . . ?
Fe3 N38 C171 C253 1.6(7) . . . . ?
Fe3 N38 C171 C315 -174.7(6) . . . . ?
Fe3 N38 C196 C289 173.4(6) . . . . ?
Fe3 N47 C129 C109 176.7(5) . . . . ?
Fe3 N47 C253 C171 -3.6(8) . . . . ?
Fe3 N47 C253 C268 -178.1(6) . . . . ?
Fe3 N98 C273 C297 0.2(9) . . . . ?
Fe3 N98 C273 C358 -177.5(7) . . . . ?
Fe3 N98 C296 C275 177.5(6) . . . . ?
Fe4 N26 C195 C263 176.6(5) . . . . ?
Fe4 N26 C266 C317 2.1(8) . . . . ?
Fe4 N26 C266 C319 -170.9(6) . . . . ?
Fe4 N36 C58 C83 7.6(7) . . . . ?
Fe4 N36 C58 C86 -171.2(5) . . . . ?
Fe4 N36 C202 C52 169.3(4) . . . . ?
Fe4 N37 C221 C242 0.6(9) . . . . ?
Fe4 N37 C221 C341 173.6(8) . . . . ?
Fe4 N37 C258 C178 -179.5(5) . . . . ?
Fe4 N106 C242 C221 14.6(9) . . . . ?
Fe4 N106 C242 C247 -166.2(6) . . . . ?
Fe4 N106 C269 C318 171.5(8) . . . . ?
Fe4 N153 C208 C292 171.4(5) . . . . ?
N7 C34 C238 C235 0.8(10) . . . . ?
N7 C53 C78 N19 -1.6(7) . . . . ?
N7 C53 C78 C144 179.4(5) . . . . ?
N7 C53 C143 C235 5.8(11) . . . . ?
N8 N9 C99 O15 7.7(10) . . . . ?
N8 N9 C99 C49 -175.6(5) . . . . ?
N9 N8 C84 C77 -177.7(5) . . . . ?
O10 C117 C231 C152 19.9(9) . . . . ?
O10 C117 C231 C301 -155.0(6) . . . . ?
N11 N21 C82 C89 -173.3(5) . . . . ?
N11 C64 C2 C93 -154.0(5) . . . . ?
N11 C64 C2 C111 27.9(8) . . . . ?
N16 C297 C335 C291 3.1(14) . . . . ?
N18 N20 C79 C73 -179.3(5) . . . . ?
N18 C117 C231 C152 -159.7(5) . . . . ?
N18 C117 C231 C301 25.5(8) . . . . ?
N19 C78 C144 C81 4.1(9) . . . . ?
N20 N18 C117 O10 8.6(8) . . . . ?
N20 N18 C117 C231 -171.9(4) . . . . ?
N21 N11 C64 O32 8.3(8) . . . . ?
N21 N11 C64 C2 -173.4(4) . . . . ?
N21 C82 C89 C81 -5.1(9) . . . . ?
N21 C82 C89 C1 174.9(5) . . . . ?
N22 C173 C236 C205 -177.9(5) . . . . ?
N22 C173 C236 C324 9.4(11) . . . . ?
N22 C237 C310 C324 -0.6(12) . . . . ?
N23 C43 C51 C75 -7.1(8) . . . . ?
N23 C43 C51 C101 -179.0(5) . . . . ?
N23 C45 C88 C75 1.6(8) . . . . ?
N23 C45 C125 N39 -5.1(7) . . . . ?
N23 C45 C125 C154 175.5(5) . . . . ?
N24 N55 C243 O25 2.6(12) . . . . ?
N24 N55 C243 C100 -177.5(6) . . . . ?
N26 C195 C263 C241 -170.0(6) . . . . ?
N26 C195 C263 C326 -0.9(11) . . . . ?
N26 C266 C317 C329 178.7(4) . . . . ?
N26 C266 C317 N147 -5.0(8) . . . . ?
N26 C266 C319 C326 -11.9(13) . . . . ?
N27 C124 C223 C251 -0.5(11) . . . . ?
N27 C128 C276 C251 -2.1(13) . . . . ?
N29 C102 C103 N17 1.6(7) . . . . ?
N29 C102 C103 C74 175.2(6) . . . . ?
N29 C102 C259 C331 -4.1(9) . . . . ?
N29 C184 C333 C331 -3.0(12) . . . . ?
N30 C50 C110 C177 -178.5(6) . . . . ?
N30 C50 C151 C104 179.0(6) . . . . ?
N30 C68 C166 C136 179.4(5) . . . . ?
O32 C64 C2 C93 24.2(9) . . . . ?
O32 C64 C2 C111 -153.9(6) . . . . ?
N33 C40 C77 C84 -177.4(5) . . . . ?
N33 C40 C77 C107 1.0(9) . . . . ?
N33 C59 C124 N27 -2.9(7) . . . . ?
N33 C59 C124 C223 174.8(6) . . . . ?
N33 C59 C155 C107 -6.1(10) . . . . ?
C34 N7 C53 C78 -179.9(5) . . . . ?
C34 N7 C53 C143 -5.0(8) . . . . ?
N35 C127 C163 N56 -7.6(7) . . . . ?
N35 C127 C163 C257 174.5(5) . . . . ?
N35 C127 C170 C137 0.4(8) . . . . ?
N36 C58 C83 N153 -6.4(8) . . . . ?
N36 C58 C83 C278 172.3(6) . . . . ?
N36 C58 C86 C42 1.8(10) . . . . ?
N37 C221 C242 N106 -9.9(11) . . . . ?
N37 C221 C242 C247 171.0(8) . . . . ?
N37 C221 C341 C344 13.7(15) . . . . ?
N38 C171 C253 N47 1.4(9) . . . . ?
N38 C171 C253 C268 175.9(6) . . . . ?
N38 C171 C315 C304 -1.7(13) . . . . ?
N38 C196 C289 C304 3.0(15) . . . . ?
N39 C125 C154 C206 -1.8(9) . . . . ?
N39 C160 C233 C206 0.9(11) . . . . ?
C40 N33 C59 C124 -179.6(5) . . . . ?
C40 N33 C59 C155 7.0(8) . . . . ?
C40 C77 C84 N8 177.7(6) . . . . ?
C40 C77 C107 C155 0.2(10) . . . . ?
C42 C52 C141 N91 -3.5(10) . . . . ?
C42 C52 C202 N36 1.2(8) . . . . ?
C43 N23 C45 C88 -2.7(8) . . . . ?
C43 N23 C45 C125 -179.1(5) . . . . ?
C43 C51 C75 C88 5.6(8) . . . . ?
C43 C51 C101 N24 172.4(5) . . . . ?
C44 C68 C166 C136 -3.2(9) . . . . ?
C45 N23 C43 C51 5.6(8) . . . . ?
C45 C125 C154 C206 177.6(6) . . . . ?
N46 C140 C213 C279 4.1(10) . . . . ?
N46 C140 C213 C306 -178.5(6) . . . . ?
N46 C203 C234 N48 -3.5(9) . . . . ?
N46 C203 C234 C325 -176.0(8) . . . . ?
N46 C203 C307 C279 4.9(13) . . . . ?
N47 C253 C268 C260 0.4(11) . . . . ?
N48 C192 C286 C363 3.3(13) . . . . ?
N48 C234 C325 C363 1.6(13) . . . . ?
C49 C136 C166 C68 2.9(9) . . . . ?
C50 N30 C68 C44 -35.4(9) . . . . ?
C50 N30 C68 C166 142.0(6) . . . . ?
C50 N30 C108 C28 -36.5(9) . . . . ?
C50 N30 C108 C105 143.8(7) . . . . ?
C50 C110 C177 C197 1.5(10) . . . . ?
C51 C75 C88 C45 -3.2(9) . . . . ?
C52 C42 C86 C58 -5.3(10) . . . . ?
C53 N7 C34 C238 1.6(9) . . . . ?
C53 C78 C144 C81 -176.9(5) . . . . ?
C53 C143 C235 C238 -3.1(11) . . . . ?
O54 C134 C197 C104 -141.4(7) . . . . ?
O54 C134 C197 C177 36.4(9) . . . . ?
N55 N24 C101 C51 -178.4(5) . . . . ?
N56 C114 C181 C244 1.0(10) . . . . ?
N56 C163 C257 C244 4.8(9) . . . . ?
C58 N36 C202 C52 -4.4(7) . . . . ?
C58 C83 N153 Fe4 2.4(7) . . . . ?
C58 C83 N153 C208 178.2(6) . . . . ?
C58 C83 C278 C308 -179.4(7) . . . . ?
C59 N33 C40 C77 -4.4(8) . . . . ?
C59 C124 C223 C251 -177.9(6) . . . . ?
N60 N91 C141 C52 -176.4(5) . . . . ?
N60 C134 C197 C104 33.8(9) . . . . ?
N60 C134 C197 C177 -148.3(6) . . . . ?
N61 N76 C212 C133 -176.0(6) . . . . ?
N61 N76 C212 O139 8.9(11) . . . . ?
N62 N80 C161 O142 -2.5(14) . . . . ?
N62 N80 C161 C186 -171.2(6) . . . . ?
C64 N11 N21 C82 173.9(5) . . . . ?
C64 C2 C93 C105 -179.4(5) . . . . ?
C64 C2 C111 C28 178.0(6) . . . . ?
C2 C93 C105 C108 1.8(9) . . . . ?
N67 C200 C237 N22 -0.2(8) . . . . ?
N67 C200 C237 C310 175.9(7) . . . . ?
N67 C200 C300 C293 0.3(11) . . . . ?
N67 C204 C309 C293 4.3(12) . . . . ?
C68 N30 C50 C110 133.4(6) . . . . ?
C68 N30 C50 C151 -46.4(9) . . . . ?
C68 N30 C108 C28 149.5(6) . . . . ?
C68 N30 C108 C105 -30.2(9) . . . . ?
C68 C44 C95 C49 -1.3(10) . . . . ?
N69 N72 C241 C263 177.4(7) . . . . ?
N72 N69 C323 O229 12.6(14) . . . . ?
N72 N69 C323 C240 -169.1(7) . . . . ?
N72 C241 C263 C195 171.1(7) . . . . ?
N72 C241 C263 C326 3.0(14) . . . . ?
C75 C51 C101 N24 1.1(9) . . . . ?
N76 N61 C162 C87 -174.1(5) . . . . ?
C77 C107 C155 C59 2.2(10) . . . . ?
C78 N19 C1 C89 -1.3(8) . . . . ?
C78 C53 C143 C235 180.0(6) . . . . ?
C79 C73 C156 N17 -176.3(5) . . . . ?
C79 C73 C194 C74 178.8(6) . . . . ?
N80 N62 C121 C109 -177.7(7) . . . . ?
N80 C161 C186 C164 19.1(13) . . . . ?
N80 C161 C186 C214 -157.5(8) . . . . ?
C81 C89 C1 N19 3.5(8) . . . . ?
C82 C89 C1 N19 -176.5(5) . . . . ?
C83 C58 C86 C42 -176.7(6) . . . . ?
C83 N153 C208 C292 -3.7(10) . . . . ?
C83 C278 C308 C292 6.7(12) . . . . ?
C84 N8 N9 C99 178.7(6) . . . . ?
C84 C77 C107 C155 178.5(6) . . . . ?
C86 C42 C52 C141 -179.0(6) . . . . ?
C86 C42 C52 C202 3.6(8) . . . . ?
C86 C58 C83 N153 172.3(6) . . . . ?
C86 C58 C83 C278 -9.0(11) . . . . ?
C87 C137 C170 C127 1.9(9) . . . . ?
C88 C45 C125 N39 178.7(5) . . . . ?
C88 C45 C125 C154 -0.8(9) . . . . ?
C89 C81 C144 C78 -1.6(10) . . . . ?
C90 N94 C122 C135 -39.5(11) . . . . ?
C90 N94 C122 C158 142.7(8) . . . . ?
C90 N94 C256 C174 138.4(8) . . . . ?
C90 N94 C256 C189 -48.7(10) . . . . ?
C90 C150 C214 C186 -1.8(14) . . . . ?
N91 N60 C134 O54 5.6(10) . . . . ?
N91 N60 C134 C197 -169.3(5) . . . . ?
N92 N172 C205 C236 -173.4(6) . . . . ?
N92 C179 C270 C254 30.2(11) . . . . ?
N92 C179 C270 C294 -150.8(7) . . . . ?
C93 C2 C111 C28 -0.1(9) . . . . ?
C93 C105 C108 C28 -1.0(10) . . . . ?
C93 C105 C108 N30 178.7(6) . . . . ?
N94 C90 C150 C214 -177.0(8) . . . . ?
N94 C90 C188 C164 175.5(8) . . . . ?
N94 C122 C135 C123 175.7(6) . . . . ?
N94 C122 C158 C112 -179.1(7) . . . . ?
C95 C44 C68 N30 179.8(6) . . . . ?
C95 C44 C68 C166 2.4(9) . . . . ?
C95 C49 C99 N9 -144.0(6) . . . . ?
C95 C49 C99 O15 32.8(9) . . . . ?
C95 C49 C136 C166 -1.8(9) . . . . ?
C1 N19 C78 C53 178.3(5) . . . . ?
C1 N19 C78 C144 -2.7(8) . . . . ?
N98 C273 C297 N16 -0.2(10) . . . . ?
N98 C273 C297 C335 175.6(9) . . . . ?
N98 C273 C358 C351 -4.3(13) . . . . ?
C99 C49 C95 C44 -177.4(6) . . . . ?
C99 C49 C136 C166 176.4(6) . . . . ?
C100 C112 C158 C122 0.6(12) . . . . ?
C100 C123 C135 C122 6.4(12) . . . . ?
C101 N24 N55 C243 -177.6(6) . . . . ?
C101 C51 C75 C88 177.0(5) . . . . ?
C102 N29 C184 C333 -2.2(10) . . . . ?
C102 C259 C331 C333 -1.5(11) . . . . ?
C103 N17 C156 C73 -2.0(7) . . . . ?
C103 C74 C194 C73 -3.1(10) . . . . ?
C103 C102 C259 C331 -178.0(6) . . . . ?
N106 C242 C247 C349 -5.1(14) . . . . ?
N106 C269 C318 C349 -7.3(15) . . . . ?
C107 C77 C84 N8 -0.6(10) . . . . ?
C108 C28 C111 C2 1.0(10) . . . . ?
C108 N30 C50 C110 -40.6(9) . . . . ?
C108 N30 C50 C151 139.7(6) . . . . ?
C108 N30 C68 C44 138.8(6) . . . . ?
C108 N30 C68 C166 -43.8(8) . . . . ?
C109 C260 C268 C253 -1.0(12) . . . . ?
C110 C50 C151 C104 -0.7(9) . . . . ?
C110 C177 C197 C104 -4.5(9) . . . . ?
C110 C177 C197 C134 177.4(6) . . . . ?
C111 C28 C108 N30 179.9(6) . . . . ?
C111 C28 C108 C105 -0.4(10) . . . . ?
C111 C2 C93 C105 -1.2(9) . . . . ?
C112 C100 C123 C135 -2.9(12) . . . . ?
C112 C100 C243 O25 29.9(12) . . . . ?
C112 C100 C243 N55 -150.1(7) . . . . ?
C113 C133 C212 N76 -144.4(7) . . . . ?
C113 C133 C212 O139 31.2(11) . . . . ?
C113 C189 C256 N94 -179.8(6) . . . . ?
C113 C189 C256 C174 -6.5(10) . . . . ?
C114 N56 C163 C127 179.8(5) . . . . ?
C114 N56 C163 C257 -2.1(8) . . . . ?
C114 C181 C244 C257 1.6(10) . . . . ?
N115 N132 C222 C178 174.9(7) . . . . ?
N116 C126 C225 C301 -174.9(7) . . . . ?
N116 C126 C248 C152 178.3(6) . . . . ?
N116 C211 C302 C145 -176.6(6) . . . . ?
N116 C211 C305 C353 -179.1(8) . . . . ?
C117 N18 N20 C79 177.2(5) . . . . ?
C117 C231 C301 C225 -179.9(6) . . . . ?
C120 C133 C212 N76 35.7(10) . . . . ?
C120 C133 C212 O139 -148.8(7) . . . . ?
C120 C174 C256 N94 175.7(6) . . . . ?
C120 C174 C256 C189 2.7(10) . . . . ?
C121 N62 N80 C161 -179.3(7) . . . . ?
C121 C109 C129 N47 -174.0(6) . . . . ?
C121 C109 C260 C268 176.1(7) . . . . ?
C122 N94 C256 C174 -36.5(10) . . . . ?
C122 N94 C256 C189 136.4(6) . . . . ?
C123 C100 C112 C158 -0.7(12) . . . . ?
C123 C100 C243 O25 -150.7(8) . . . . ?
C123 C100 C243 N55 29.4(11) . . . . ?
C124 N27 C128 C276 0.4(10) . . . . ?
C124 C59 C155 C107 -178.7(6) . . . . ?
C124 C223 C251 C276 -1.2(11) . . . . ?
C125 N39 C160 C233 -2.1(9) . . . . ?
C125 C45 C88 C75 177.8(5) . . . . ?
C125 C154 C206 C233 0.4(11) . . . . ?
C126 N116 C211 C302 126.3(7) . . . . ?
C126 N116 C211 C305 -49.4(11) . . . . ?
C126 N116 C277 C218 -37.3(11) . . . . ?
C126 N116 C277 C250 149.5(7) . . . . ?
C126 C225 C301 C231 -4.1(11) . . . . ?
C127 N35 C148 C87 -1.3(8) . . . . ?
C127 C163 C257 C244 -177.4(6) . . . . ?
C128 N27 C124 C59 178.5(5) . . . . ?
C128 N27 C124 C223 0.9(10) . . . . ?
C129 N47 C253 C171 175.7(6) . . . . ?
C129 N47 C253 C268 1.3(10) . . . . ?
C129 C109 C121 N62 167.8(7) . . . . ?
C129 C109 C260 C268 0.0(11) . . . . ?
C131 C175 N246 N97 -173.9(5) . . . . ?
C131 C291 C335 C297 -5.5(14) . . . . ?
N132 N115 C252 O165 -2.5(11) . . . . ?
N132 N115 C252 C209 -177.5(5) . . . . ?
C133 C113 C189 C256 8.2(10) . . . . ?
C133 C120 C174 C256 -0.5(11) . . . . ?
C134 N60 N91 C141 178.2(6) . . . . ?
C135 C122 C158 C112 2.9(11) . . . . ?
C136 C49 C95 C44 0.9(9) . . . . ?
C136 C49 C99 N9 37.8(9) . . . . ?
C136 C49 C99 O15 -145.4(6) . . . . ?
C137 C87 C148 N35 3.6(9) . . . . ?
C137 C87 C162 N61 -4.8(10) . . . . ?
C140 N46 C203 C234 -179.2(6) . . . . ?
C140 N46 C203 C307 -0.4(10) . . . . ?
C140 C213 C279 C307 0.4(13) . . . . ?
C140 C213 C306 N169 172.6(6) . . . . ?
C141 C52 C202 N36 -176.7(5) . . . . ?
O142 C161 C186 C164 -149.8(9) . . . . ?
O142 C161 C186 C214 33.6(13) . . . . ?
C143 C53 C78 N19 -176.3(6) . . . . ?
C143 C53 C78 C144 4.7(10) . . . . ?
C143 C235 C238 C34 -0.1(10) . . . . ?
C144 C81 C89 C82 178.1(6) . . . . ?
C144 C81 C89 C1 -1.8(9) . . . . ?
C145 C215 C314 N97 34.7(12) . . . . ?
C145 C215 C314 O249 -142.0(9) . . . . ?
C145 C215 C353 C305 0.0(14) . . . . ?
C148 N35 C127 C163 -178.2(4) . . . . ?
C148 N35 C127 C170 -0.7(7) . . . . ?
C148 C87 C137 C170 -3.8(9) . . . . ?
C148 C87 C162 N61 178.6(6) . . . . ?
C150 C90 N94 C122 -35.0(12) . . . . ?
C150 C90 N94 C256 150.4(8) . . . . ?
C150 C90 C188 C164 -5.7(13) . . . . ?
C151 C50 C110 C177 1.2(10) . . . . ?
C151 C104 C197 C134 -176.8(6) . . . . ?
C151 C104 C197 C177 5.3(10) . . . . ?
C152 C231 C301 C225 5.0(9) . . . . ?
N153 C83 C278 C308 -0.7(10) . . . . ?
N153 C208 C292 C308 10.1(12) . . . . ?
C154 C206 C233 C160 0.0(12) . . . . ?
C155 C59 C124 N27 170.4(6) . . . . ?
C155 C59 C124 C223 -11.9(10) . . . . ?
C156 N17 C103 C74 0.7(7) . . . . ?
C156 N17 C103 C102 174.8(4) . . . . ?
C156 C73 C79 N20 174.9(5) . . . . ?
C156 C73 C194 C74 1.9(10) . . . . ?
C158 C122 C135 C123 -6.3(10) . . . . ?
C160 N39 C125 C45 -176.9(5) . . . . ?
C160 N39 C125 C154 2.5(8) . . . . ?
C161 C186 C214 C150 177.7(8) . . . . ?
C162 N61 N76 C212 170.8(6) . . . . ?
C162 C87 C137 C170 179.8(6) . . . . ?
C162 C87 C148 N35 -179.6(5) . . . . ?
C163 N56 C114 C181 -0.7(8) . . . . ?
C163 C127 C170 C137 177.7(5) . . . . ?
C164 C186 C214 C150 0.9(12) . . . . ?
N169 N198 C328 O227 -4.3(13) . . . . ?
N169 N198 C328 C283 178.6(7) . . . . ?
C170 C127 C163 N56 174.8(5) . . . . ?
C170 C127 C163 C257 -3.1(9) . . . . ?
C171 N38 C196 C289 -1.2(11) . . . . ?
C171 C253 C268 C260 -173.7(7) . . . . ?
N172 N92 C179 O183 6.4(12) . . . . ?
N172 N92 C179 C270 -173.0(6) . . . . ?
N172 C205 C236 C173 170.8(7) . . . . ?
N172 C205 C236 C324 -17.4(13) . . . . ?
C173 N22 C237 C200 177.7(5) . . . . ?
C173 N22 C237 C310 1.4(10) . . . . ?
C173 C236 C324 C310 -8.7(14) . . . . ?
C174 C120 C133 C113 2.1(11) . . . . ?
C174 C120 C133 C212 -177.9(7) . . . . ?
C175 C131 C217 N16 179.0(5) . . . . ?
C175 C131 C291 C335 -176.7(7) . . . . ?
C179 N92 N172 C205 178.6(7) . . . . ?
C179 C270 C294 C316 176.6(7) . . . . ?
C181 C244 C257 C163 -4.5(10) . . . . ?
O183 C179 C270 C254 -149.1(9) . . . . ?
O183 C179 C270 C294 29.8(12) . . . . ?
C184 N29 C102 C103 -179.9(5) . . . . ?
C184 N29 C102 C259 6.1(9) . . . . ?
C186 C164 C188 C90 5.3(14) . . . . ?
C187 N232 C299 C245 -37.9(14) . . . . ?
C187 N232 C299 C348 152.1(10) . . . . ?
C188 C90 N94 C122 143.8(8) . . . . ?
C188 C90 N94 C256 -30.9(12) . . . . ?
C188 C90 C150 C214 4.2(14) . . . . ?
C188 C164 C186 C161 -179.4(8) . . . . ?
C188 C164 C186 C214 -2.8(14) . . . . ?
C189 C113 C133 C120 -5.9(11) . . . . ?
C189 C113 C133 C212 174.1(6) . . . . ?
C192 N48 C234 C203 -173.0(6) . . . . ?
C192 N48 C234 C325 -0.1(10) . . . . ?
C192 C286 C363 C325 -1.6(16) . . . . ?
C193 N232 C299 C245 141.1(11) . . . . ?
C193 N232 C299 C348 -28.9(15) . . . . ?
C194 C73 C79 N20 -1.9(10) . . . . ?
C194 C73 C156 N17 0.9(8) . . . . ?
C194 C74 C103 N17 1.7(9) . . . . ?
C194 C74 C103 C102 -171.3(6) . . . . ?
C195 N26 C266 C317 -179.4(6) . . . . ?
C195 N26 C266 C319 7.6(10) . . . . ?
C195 C263 C326 C319 -2.9(12) . . . . ?
C196 N38 C171 C253 176.8(6) . . . . ?
C196 N38 C171 C315 0.6(10) . . . . ?
C196 C289 C304 C315 -3.9(16) . . . . ?
C197 C104 C151 C50 -2.8(10) . . . . ?
N198 N169 C306 C213 -175.5(6) . . . . ?
C200 N67 C204 C309 -5.4(9) . . . . ?
C200 C237 C310 C324 -176.3(7) . . . . ?
C201 C209 C252 N115 15.1(10) . . . . ?
C201 C209 C252 O165 -160.0(7) . . . . ?
C201 C209 C264 C250 1.0(10) . . . . ?
C201 C218 C277 N116 177.0(6) . . . . ?
C201 C218 C277 C250 -9.9(11) . . . . ?
C202 N36 C58 C83 -178.3(5) . . . . ?
C202 N36 C58 C86 3.0(8) . . . . ?
C202 C52 C141 N91 173.9(5) . . . . ?
C203 N46 C140 C213 -4.1(9) . . . . ?
C203 C234 C325 C363 173.5(9) . . . . ?
C204 N67 C200 C237 -177.7(5) . . . . ?
C204 N67 C200 C300 3.3(9) . . . . ?
C205 C236 C324 C310 179.6(8) . . . . ?
C208 C292 C308 C278 -11.6(13) . . . . ?
C209 C201 C218 C277 4.5(11) . . . . ?
C211 N116 C126 C225 -32.0(10) . . . . ?
C211 N116 C126 C248 153.1(7) . . . . ?
C211 N116 C277 C218 133.1(7) . . . . ?
C211 N116 C277 C250 -40.1(11) . . . . ?
C211 C305 C353 C215 -5.0(15) . . . . ?
C213 C279 C307 C203 -4.9(15) . . . . ?
C215 C145 C302 C211 -3.9(10) . . . . ?
C217 N16 C297 C273 175.9(5) . . . . ?
C217 N16 C297 C335 -0.3(11) . . . . ?
C217 C131 C175 N246 169.3(6) . . . . ?
C217 C131 C291 C335 5.1(11) . . . . ?
C218 C201 C209 C252 -178.7(6) . . . . ?
C218 C201 C209 C264 -0.2(10) . . . . ?
C221 N37 C258 C178 4.2(10) . . . . ?
C221 C242 C247 C349 174.0(9) . . . . ?
C221 C341 C344 C178 -11.8(14) . . . . ?
C222 C178 C258 N37 -174.8(7) . . . . ?
C222 C178 C344 C341 178.9(8) . . . . ?
C223 C251 C276 C128 2.4(13) . . . . ?
C225 C126 C248 C152 3.1(10) . . . . ?
C231 C152 C248 C126 -2.2(10) . . . . ?
N232 C187 C261 C254 179.2(8) . . . . ?
N232 C187 C316 C294 179.2(8) . . . . ?
N232 C193 C338 C295 177.7(9) . . . . ?
N232 C193 C345 C330 178.0(11) . . . . ?
N232 C299 C348 C298 178.3(10) . . . . ?
C234 N48 C192 C286 -2.4(10) . . . . ?
C234 C203 C307 C279 -176.4(8) . . . . ?
C234 C325 C363 C286 -0.7(16) . . . . ?
C237 N22 C173 C236 -5.9(8) . . . . ?
C237 C200 C300 C293 -178.6(8) . . . . ?
C237 C310 C324 C236 4.5(14) . . . . ?
C240 C295 C338 C193 13.1(15) . . . . ?
C240 C330 C345 C193 -3.6(17) . . . . ?
C241 C263 C326 C319 165.3(8) . . . . ?
C242 N106 C269 C318 2.1(13) . . . . ?
C242 C221 C341 C344 -174.0(9) . . . . ?
C242 C247 C349 C318 -0.4(15) . . . . ?
C243 C100 C112 C158 178.8(7) . . . . ?
C243 C100 C123 C135 177.7(7) . . . . ?
C245 C255 C283 C298 -5.8(18) . . . . ?
C245 C255 C283 C328 -179.2(11) . . . . ?
C245 C299 C348 C298 7.4(17) . . . . ?
N246 N97 C314 C215 -178.5(6) . . . . ?
N246 N97 C314 O249 -1.9(14) . . . . ?
C248 C126 C225 C301 0.1(11) . . . . ?
C248 C152 C231 C117 -177.1(6) . . . . ?
C248 C152 C231 C301 -1.9(9) . . . . ?
C252 N115 N132 C222 178.8(6) . . . . ?
C252 C209 C264 C250 179.6(7) . . . . ?
C253 N47 C129 C109 -2.5(10) . . . . ?
C253 C171 C315 C304 -177.4(8) . . . . ?
C254 C270 C294 C316 -4.4(12) . . . . ?
C255 C245 C299 N232 -178.0(10) . . . . ?
C255 C245 C299 C348 -7.6(16) . . . . ?
C255 C283 C298 C348 4.5(15) . . . . ?
C255 C283 C328 N198 -165.6(9) . . . . ?
C255 C283 C328 O227 17.5(16) . . . . ?
C256 N94 C122 C135 135.4(7) . . . . ?
C256 N94 C122 C158 -42.5(10) . . . . ?
C258 N37 C221 C242 177.4(6) . . . . ?
C258 N37 C221 C341 -9.6(12) . . . . ?
C258 C178 C222 N132 176.4(7) . . . . ?
C258 C178 C344 C341 6.5(12) . . . . ?
C259 C102 C103 N17 176.0(5) . . . . ?
C259 C102 C103 C74 -10.4(9) . . . . ?
C259 C331 C333 C184 5.0(13) . . . . ?
C260 C109 C121 N62 -7.9(13) . . . . ?
C260 C109 C129 N47 1.9(10) . . . . ?
C261 C187 N232 C193 141.8(9) . . . . ?
C261 C187 N232 C299 -39.2(12) . . . . ?
C261 C187 C316 C294 4.9(14) . . . . ?
C261 C254 C270 C179 -178.0(8) . . . . ?
C261 C254 C270 C294 3.1(14) . . . . ?
C264 C209 C252 N115 -163.4(6) . . . . ?
C264 C209 C252 O165 21.5(11) . . . . ?
C264 C250 C277 N116 -176.2(7) . . . . ?
C264 C250 C277 C218 10.7(12) . . . . ?
C266 N26 C195 C263 -1.7(10) . . . . ?
C266 C317 C329 C365 176.2(6) . . . . ?
C266 C317 N147 Fe4 5.5(5) . . . . ?
C266 C317 N147 C216 -176.6(6) . . . . ?
C266 C319 C326 C263 9.3(14) . . . . ?
C269 N106 C242 C221 -174.8(7) . . . . ?
C269 N106 C242 C247 4.4(11) . . . . ?
C269 C318 C349 C247 6.4(14) . . . . ?
C270 C254 C261 C187 2.5(14) . . . . ?
C270 C294 C316 C187 0.3(13) . . . . ?
C273 N98 C296 C275 -4.8(11) . . . . ?
C273 C297 C335 C291 -172.2(8) . . . . ?
C275 C351 C358 C273 4.5(17) . . . . ?
C277 N116 C126 C225 138.7(7) . . . . ?
C277 N116 C126 C248 -36.2(11) . . . . ?
C277 N116 C211 C302 -44.7(10) . . . . ?
C277 N116 C211 C305 139.5(8) . . . . ?
C277 C250 C264 C209 -6.3(12) . . . . ?
C278 C83 N153 Fe4 -176.4(4) . . . . ?
C278 C83 N153 C208 -0.7(9) . . . . ?
C279 C213 C306 N169 -10.2(12) . . . . ?
C283 C298 C348 C299 -6.2(18) . . . . ?
C289 C304 C315 C171 3.2(15) . . . . ?
C291 C131 C175 N246 -9.0(12) . . . . ?
C291 C131 C217 N16 -2.7(10) . . . . ?
C295 C240 C323 N69 22.7(13) . . . . ?
C295 C240 C323 O229 -159.0(9) . . . . ?
C295 C240 C330 C345 10.8(15) . . . . ?
C296 N98 C273 C297 -177.9(6) . . . . ?
C296 N98 C273 C358 4.4(12) . . . . ?
C296 C275 C351 C358 -5.1(19) . . . . ?
C297 N16 C217 C131 -0.1(8) . . . . ?
C297 C273 C358 C351 177.9(8) . . . . ?
C298 C283 C328 N198 21.9(16) . . . . ?
C298 C283 C328 O227 -155.0(11) . . . . ?
C299 C245 C255 C283 7.5(19) . . . . ?
C300 C200 C237 N22 178.7(6) . . . . ?
C300 C200 C237 C310 -5.2(12) . . . . ?
C300 C293 C309 C204 -0.8(15) . . . . ?
C302 C145 C215 C314 -173.9(7) . . . . ?
C302 C145 C215 C353 4.4(12) . . . . ?
C302 C211 C305 C353 5.2(13) . . . . ?
C305 C211 C302 C145 -0.7(11) . . . . ?
C306 N169 N198 C328 -178.3(7) . . . . ?
C306 C213 C279 C307 -176.7(8) . . . . ?
C307 C203 C234 N48 177.8(8) . . . . ?
C307 C203 C234 C325 5.3(14) . . . . ?
C309 C293 C300 C200 -1.5(14) . . . . ?
C314 N97 N246 C175 -173.1(8) . . . . ?
C314 C215 C353 C305 178.2(9) . . . . ?
C315 C171 C253 N47 177.3(7) . . . . ?
C315 C171 C253 C268 -8.1(12) . . . . ?
C316 C187 N232 C193 -32.4(15) . . . . ?
C316 C187 N232 C299 146.7(9) . . . . ?
C316 C187 C261 C254 -6.3(13) . . . . ?
C317 C266 C319 C326 175.8(8) . . . . ?
C317 C329 C365 C372 0.0 . . . . ?
C329 C317 N147 Fe4 -177.9(3) . . . . ?
C329 C317 N147 C216 0.0 . . . . ?
C329 C365 C372 C216 0.0 . . . . ?
C365 C372 C216 N147 0.0 . . . . ?
C372 C216 N147 Fe4 177.6(3) . . . . ?
C372 C216 N147 C317 0.0 . . . . ?
N147 C317 C329 C365 0.0 . . . . ?
C319 C266 C317 C329 -8.9(11) . . . . ?
C319 C266 C317 N147 167.5(7) . . . . ?
C323 N69 N72 C241 167.8(8) . . . . ?
C323 C240 C295 C338 179.1(9) . . . . ?
C323 C240 C330 C345 176.7(10) . . . . ?
C328 C283 C298 C348 177.5(10) . . . . ?
C330 C240 C295 C338 -15.6(14) . . . . ?
C330 C240 C323 N69 -142.8(9) . . . . ?
C330 C240 C323 O229 35.6(14) . . . . ?
C338 C193 N232 C187 -42.1(15) . . . . ?
C338 C193 N232 C299 138.9(10) . . . . ?
C338 C193 C345 C330 0.9(17) . . . . ?
C341 C221 C242 N106 177.2(9) . . . . ?
C341 C221 C242 C247 -1.8(16) . . . . ?
C344 C178 C222 N132 4.5(12) . . . . ?
C344 C178 C258 N37 -3.0(11) . . . . ?
C345 C193 N232 C187 141.0(10) . . . . ?
C345 C193 N232 C299 -38.0(15) . . . . ?
C345 C193 C338 C295 -5.3(15) . . . . ?
C351 C275 C296 N98 5.6(17) . . . . ?
C353 C215 C314 N97 -143.5(8) . . . . ?
C353 C215 C314 O249 39.9(14) . . . . ?
C358 C273 C297 N16 177.7(7) . . . . ?
C358 C273 C297 C335 -6.5(14) . . . . ?

loop_
_smtbx_masks_void_nr
_smtbx_masks_void_average_x
_smtbx_masks_void_average_y
_smtbx_masks_void_average_z
_smtbx_masks_void_volume
_smtbx_masks_void_count_electrons
_smtbx_masks_void_content
1 -0.470 -0.107 -0.275 74173.1 13858.7 '32 ClO4,140 DMF,160 C4H10O'
